data_1572289
loop_
_publ_author_name
'Sugiyama, Junya'
'Umemoto, Yusuke'
'Sato, Sota'
'Yoneda, Ko'
'Koikawa, Masayuki'

_publ_section_title
;
 Crystal Structures, Magnetic Properties, and Redox Behaviors of
 Carboxylato-Bridged Mn(II) Complexes with Ditopic Ligands Featuring
 N3-Coordination Sites
;
_journal_issue 4
_journal_name_full Chemistry
_journal_page_first 601
_journal_page_last 617
_journal_paper_doi 10.3390/chemistry6040036
_journal_volume 6
_journal_year 2024
_chemical_formula_moiety 'C74 H92 Mn4 N12 O14, C78 H94 Mn4 N12 O16, 6(F6 P), 12(H2 O)'
_chemical_formula_sum 'C152 H210 F36 Mn8 N24 O42 P6'
_chemical_formula_weight 4354.77
_space_group_crystal_system monoclinic
_space_group_IT_number 14
_space_group_name_Hall '-P 2ybc'
_space_group_name_H-M_alt 'P 1 21/c 1'
_atom_sites_solution_hydrogens mixed
_atom_sites_solution_primary dual
_audit_creation_date 2024-07-15
_audit_creation_method
;
Olex2 1.5
(compiled 2024.02.16 svn.r378c4104 for OlexSys, GUI svn.r6928)
;
_cell_angle_alpha 90
_cell_angle_beta 97.229(4)
_cell_angle_gamma 90
_cell_formula_units_Z 2
_cell_length_a 24.719(5)
_cell_length_b 20.878(5)
_cell_length_c 18.209(4)
_cell_measurement_reflns_used 23808
_cell_measurement_temperature 113
_cell_measurement_theta_max 27.5
_cell_measurement_theta_min 3.0
_cell_volume 9323(4)
_computing_cell_refinement
;
CrystalClear-SM Expert 2.0 r16 (Rigaku, 2014)
;
_computing_data_collection
;
CrystalClear-SM Expert 2.0 r16 (Rigaku, 2014)
;
_computing_data_reduction
;
CrystalClear-SM Expert 2.0 r16 (Rigaku, 2014)
;
_computing_molecular_graphics 'Olex2 1.5 (Dolomanov et al., 2009)'
_computing_publication_material 'Olex2 1.5 (Dolomanov et al., 2009)'
_computing_structure_refinement 'SHELXL 2016/6 (Sheldrick, 2015)'
_computing_structure_solution 'SHELXT 2018/2 (Sheldrick, 2018)'
_diffrn_ambient_temperature 113.00
_diffrn_detector CCD
_diffrn_detector_area_resol_mean 28.5714
_diffrn_detector_type 'Rigaku Saturn724+'
_diffrn_measured_fraction_theta_full 0.996
_diffrn_measured_fraction_theta_max 0.981
_diffrn_measurement_device
;
AFC11 (Right): Eulerian 3 circle
;
_diffrn_measurement_device_type
;
Rigaku Saturn724+ (4x4 bin mode)
;
_diffrn_measurement_method 'profile data from \w-scans'
_diffrn_measurement_specimen_support 'Mitegen 50um'
_diffrn_radiation_collimation 0.3
_diffrn_radiation_monochromator Confocal
_diffrn_radiation_probe x-ray
_diffrn_radiation_type MoK\a
_diffrn_radiation_wavelength 0.71075
_diffrn_reflns_av_R_equivalents 0.0626
_diffrn_reflns_av_unetI/netI 0.0658
_diffrn_reflns_Laue_measured_fraction_full 0.996
_diffrn_reflns_Laue_measured_fraction_max 0.981
_diffrn_reflns_limit_h_max 30
_diffrn_reflns_limit_h_min -31
_diffrn_reflns_limit_k_max 24
_diffrn_reflns_limit_k_min -27
_diffrn_reflns_limit_l_max 23
_diffrn_reflns_limit_l_min -23
_diffrn_reflns_number 74634
_diffrn_reflns_point_group_measured_fraction_full 0.996
_diffrn_reflns_point_group_measured_fraction_max 0.981
_diffrn_reflns_theta_full 25.242
_diffrn_reflns_theta_max 27.518
_diffrn_reflns_theta_min 3.019
_diffrn_source 'Rotating Anode'
_diffrn_source_current 24.0
_diffrn_source_power 1.2
_diffrn_source_target Mo
_diffrn_source_type 'Rotating Anode'
_diffrn_source_voltage 50.0
_exptl_absorpt_coefficient_mu 0.691
_exptl_absorpt_correction_T_max 1.000
_exptl_absorpt_correction_T_min 0.826
_exptl_absorpt_correction_type multi-scan
_exptl_crystal_colour colourless
_exptl_crystal_colour_primary colourless
_exptl_crystal_density_diffrn 1.551
_exptl_crystal_description prism
_exptl_crystal_F_000 4480
_exptl_crystal_size_max 0.61
_exptl_crystal_size_mid 0.2
_exptl_crystal_size_min 0.2
_refine_diff_density_max 1.292
_refine_diff_density_min -0.984
_refine_diff_density_rms 0.097
_refine_ls_extinction_coef 0.00203(15)
_refine_ls_extinction_expression Fc^*^=kFc[1+0.001xFc^2^\l^3^/sin(2\q)]^-1/4^
_refine_ls_extinction_method 'SHELXL-2016/6 (Sheldrick 2016)'
_refine_ls_goodness_of_fit_ref 1.074
_refine_ls_hydrogen_treatment mixed
_refine_ls_matrix_type full
_refine_ls_number_parameters 1279
_refine_ls_number_reflns 21041
_refine_ls_number_restraints 8
_refine_ls_restrained_S_all 1.075
_refine_ls_R_factor_all 0.0805
_refine_ls_R_factor_gt 0.0581
_refine_ls_shift/su_max 0.001
_refine_ls_shift/su_mean 0.000
_refine_ls_structure_factor_coef Fsqd
_refine_ls_weighting_details 'w=1/[\s^2^(Fo^2^)+(0.0796P)^2^+4.9136P] where P=(Fo^2^+2Fc^2^)/3'
_refine_ls_weighting_scheme calc
_refine_ls_wR_factor_gt 0.1459
_refine_ls_wR_factor_ref 0.1644
_reflns_Friedel_coverage 0.000
_reflns_number_gt 15473
_reflns_number_total 21041
_reflns_threshold_expression 'I > 2\s(I)'
_cod_data_source_file Complex3.cif
_cod_data_source_block mn4tpxn
_cod_database_code 1572289
_shelx_shelxl_version_number 2016/6
_shelx_space_group_comment
;
The symmetry employed for this shelxl refinement is uniquely defined
by the following loop, which should always be used as a source of
symmetry information in preference to the above space-group names.
They are only intended as comments.
;
_shelx_estimated_absorpt_t_max 0.874
_shelx_estimated_absorpt_t_min 0.678
_olex2_refinement_description
;
1. Fixed Uiso
 At 1.2 times of:
  All C(H) groups, All C(H,H) groups
 At 1.5 times of:
  All C(H,H,H) groups, All O(H) groups, All O(H,H) groups
2. Restrained distances
 O7-H7
 0.85 with sigma of 0.01
 Mn2-H7
 2.756106 with sigma of 0.02
 C37-H7
 1.906825 with sigma of 0.02
 Mn1-H3A \\sim Mn1-H3B
 with sigma of 0.02
 P4-F14 \\sim P4-F14A
 with sigma of 0.02
 P4-F15 \\sim P4-F15A
 with sigma of 0.02
 P4-F16 \\sim P4-F16A
 with sigma of 0.02
 P4-F17 \\sim P4-F17A
 with sigma of 0.02
3. Rigid body (RIGU) restrains
 F2, F3, F4, F5
 with sigma for 1-2 distances of 0.004 and sigma for 1-3 distances of 0.004
4. Others
 Sof(F14A)=Sof(F15A)=Sof(F16A)=Sof(F17A)=1-FVAR(1)
 Sof(F14)=Sof(F15)=Sof(F16)=Sof(F17)=FVAR(1)
5.a Free rotating group:
 O3(H3A,H3B), O16(H16A,H16B), O17(H17A,H17B), O18(H18A,H18B), O19(H19A,H19B),
 O20(H20C,H20D), O21(H21A,H21B)
5.b Rotating group:
 O4(H4A,H4B), O12(H12A,H12B)
5.c Secondary CH2 refined with riding coordinates:
 C6(H6A,H6B), C12(H12C,H12D), C13(H13A,H13B), C20(H20A,H20B), C26(H26A,H26B),
 C32(H32A,H32B), C43(H43A,H43B), C49(H49A,H49B), C50(H50A,H50B), C57(H57A,H57B),
  C63(H63A,H63B), C69(H69A,H69B)
5.d Aromatic/amide H refined with riding coordinates:
 C1(H1), C2(H2), C3(H3), C4(H4), C7(H7A), C8(H8), C9(H9), C10(H10), C15(H15A),
 C16(H16), C17(H17), C18(H18), C21(H21), C22(H22), C23(H23), C24(H24), C27(H27),
  C28(H28), C29(H29), C30(H30), C38(H38), C39(H39), C40(H40), C41(H41),
 C44(H44), C45(H45), C46(H46), C47(H47), C52(H52), C53(H53), C54(H54), C55(H55),
  C58(H58), C59(H59), C60(H60), C61(H61), C64(H64), C65(H65), C66(H66), C67(H67)
5.e Idealised Me refined as rotating group:
 C34(H34A,H34B,H34C), C36(H36A,H36B,H36C), C37(H37A,H37B,H37C), C71(H71A,H71B,
 H71C), C73(H73A,H73B,H73C), C75(H75A,H75B,H75C), C76(H76A,H76B,H76C)
5.f Idealised tetrahedral OH refined as rotating group:
 O15(H15)
;
_olex2_submission_original_sample_id mn4tpxn
_olex2_submission_special_instructions 'No special instructions were received'

loop_
_space_group_symop_operation_xyz
'x, y, z'
'-x, y+1/2, -z+1/2'
'-x, -y, -z'
'x, -y-1/2, z-1/2'

loop_
_atom_site_label
_atom_site_type_symbol
_atom_site_fract_x
_atom_site_fract_y
_atom_site_fract_z
_atom_site_U_iso_or_equiv
_atom_site_adp_type
_atom_site_occupancy
_atom_site_site_symmetry_order
_atom_site_calc_flag
_atom_site_refinement_flags_posn
_atom_site_refinement_flags_adp
_atom_site_refinement_flags_occupancy
_atom_site_disorder_assembly
_atom_site_disorder_group
Mn1 Mn 0.17934(2) 0.56820(2) 0.70493(2) 0.01910(11) Uani 1 1 d D . . . .
Mn2 Mn -0.03593(2) 0.57921(2) 0.71374(3) 0.02289(12) Uani 1 1 d D . . . .
O1 O 0.12290(8) 0.64243(10) 0.71136(12) 0.0243(5) Uani 1 1 d . . . . .
O2 O 0.04521(8) 0.61368(10) 0.75137(13) 0.0291(5) Uani 1 1 d . . . . .
O3 O 0.19633(10) 0.59721(12) 0.59501(12) 0.0328(5) Uani 1 1 d G . . . .
H3A H 0.215025 0.575570 0.567779 0.049 Uiso 1 1 d DG U . . .
H3B H 0.173887 0.617922 0.564764 0.049 Uiso 1 1 d DG U . . .
O4 O 0.11247(9) 0.50290(12) 0.66495(13) 0.0340(5) Uani 1 1 d . . . . .
H4A H 0.084845 0.524400 0.645157 0.051 Uiso 1 1 d R U . . .
H4B H 0.121545 0.480161 0.629153 0.051 Uiso 1 1 d R U . . .
O5 O 0.00668(11) 0.54121(14) 0.62143(15) 0.0454(7) Uani 1 1 d . . . . .
O6 O -0.04197(12) 0.62624(14) 0.5864(2) 0.0600(9) Uani 1 1 d . . . . .
O7 O -0.11645(10) 0.53946(12) 0.66529(14) 0.0359(6) Uani 1 1 d D . . . .
H7 H -0.1332(11) 0.5600(11) 0.6284(15) 0.054 Uiso 1 1 d D U . . .
N1 N 0.24444(10) 0.63515(12) 0.76042(14) 0.0216(5) Uani 1 1 d . . . . .
N2 N 0.23143(10) 0.47731(12) 0.71799(14) 0.0218(5) Uani 1 1 d . . . . .
N3 N 0.18960(9) 0.54463(11) 0.83199(13) 0.0182(5) Uani 1 1 d . . . . .
N4 N 0.01300(10) 0.52057(12) 1.23728(15) 0.0244(5) Uani 1 1 d . . . . .
N5 N 0.07949(10) 0.32625(13) 1.25919(16) 0.0275(6) Uani 1 1 d . . . . .
N6 N 0.05092(9) 0.42158(11) 1.15860(13) 0.0192(5) Uani 1 1 d . . . . .
C1 C 0.28079(12) 0.66804(15) 0.72668(18) 0.0258(6) Uani 1 1 d . . . . .
H1 H 0.281571 0.661737 0.675157 0.031 Uiso 1 1 calc R U . . .
C2 C 0.31733(14) 0.71091(17) 0.7639(2) 0.0349(8) Uani 1 1 d . . . . .
H2 H 0.342324 0.733957 0.738369 0.042 Uiso 1 1 calc R U . . .
C3 C 0.31658(14) 0.71942(18) 0.8393(2) 0.0391(9) Uani 1 1 d . . . . .
H3 H 0.341266 0.748257 0.866411 0.047 Uiso 1 1 calc R U . . .
C4 C 0.27907(13) 0.68503(16) 0.87478(19) 0.0317(7) Uani 1 1 d . . . . .
H4 H 0.277994 0.689758 0.926463 0.038 Uiso 1 1 calc R U . . .
C5 C 0.24345(12) 0.64391(14) 0.83345(17) 0.0221(6) Uani 1 1 d . . . . .
C6 C 0.20027(12) 0.60734(13) 0.86845(16) 0.0210(6) Uani 1 1 d . . . . .
H6A H 0.212672 0.600791 0.921759 0.025 Uiso 1 1 calc R U . . .
H6B H 0.166143 0.632656 0.863957 0.025 Uiso 1 1 calc R U . . .
C7 C 0.24047(13) 0.43870(15) 0.66144(18) 0.0286(7) Uani 1 1 d . . . . .
H7A H 0.234073 0.455030 0.612413 0.034 Uiso 1 1 calc R U . . .
C8 C 0.25870(13) 0.37622(16) 0.6718(2) 0.0319(7) Uani 1 1 d . . . . .
H8 H 0.265667 0.350586 0.630968 0.038 Uiso 1 1 calc R U . . .
C9 C 0.26650(13) 0.35206(15) 0.7429(2) 0.0310(7) Uani 1 1 d . . . . .
H9 H 0.277941 0.308966 0.751466 0.037 Uiso 1 1 calc R U . . .
C10 C 0.25754(11) 0.39116(14) 0.80198(18) 0.0243(6) Uani 1 1 d . . . . .
H10 H 0.262457 0.375217 0.851234 0.029 Uiso 1 1 calc R U . . .
C11 C 0.24113(11) 0.45438(14) 0.78735(17) 0.0211(6) Uani 1 1 d . . . . .
C12 C 0.23650(11) 0.50109(14) 0.84931(16) 0.0207(6) Uani 1 1 d . . . . .
H12C H 0.232365 0.477105 0.895174 0.025 Uiso 1 1 calc R U . . .
H12D H 0.270431 0.526627 0.858312 0.025 Uiso 1 1 calc R U . . .
C13 C 0.13819(11) 0.51458(14) 0.84845(16) 0.0198(6) Uani 1 1 d . . . . .
H13A H 0.132661 0.474748 0.818952 0.024 Uiso 1 1 calc R U . . .
H13B H 0.107777 0.543857 0.830960 0.024 Uiso 1 1 calc R U . . .
C14 C 0.13403(11) 0.49804(14) 0.92859(16) 0.0189(6) Uani 1 1 d . . . . .
C15 C 0.14022(11) 0.43442(14) 0.95309(17) 0.0211(6) Uani 1 1 d . . . . .
H15A H 0.149817 0.402384 0.920003 0.025 Uiso 1 1 calc R U . . .
C16 C 0.13255(11) 0.41734(14) 1.02507(16) 0.0202(6) Uani 1 1 d . . . . .
H16 H 0.137237 0.373992 1.040442 0.024 Uiso 1 1 calc R U . . .
C17 C 0.12138(11) 0.54427(14) 0.97875(17) 0.0207(6) Uani 1 1 d . . . . .
H17 H 0.117835 0.587822 0.963804 0.025 Uiso 1 1 calc R U . . .
C18 C 0.11388(11) 0.52718(13) 1.05076(16) 0.0201(6) Uani 1 1 d . . . . .
H18 H 0.105752 0.559564 1.084350 0.024 Uiso 1 1 calc R U . . .
C19 C 0.11803(11) 0.46331(14) 1.07488(16) 0.0193(6) Uani 1 1 d . . . . .
C20 C 0.10685(11) 0.44636(13) 1.15214(16) 0.0198(6) Uani 1 1 d . . . . .
H20A H 0.133673 0.413618 1.172287 0.024 Uiso 1 1 calc R U . . .
H20B H 0.113101 0.484982 1.183601 0.024 Uiso 1 1 calc R U . . .
C21 C 0.00737(13) 0.57399(16) 1.2774(2) 0.0321(7) Uani 1 1 d . . . . .
H21 H 0.012994 0.571148 1.329868 0.039 Uiso 1 1 calc R U . . .
C22 C -0.00635(14) 0.63300(16) 1.2449(2) 0.0371(8) Uani 1 1 d . . . . .
H22 H -0.009618 0.669810 1.274690 0.045 Uiso 1 1 calc R U . . .
C23 C -0.01511(14) 0.63729(16) 1.1690(2) 0.0369(8) Uani 1 1 d . . . . .
H23 H -0.024911 0.677010 1.145602 0.044 Uiso 1 1 calc R U . . .
C24 C -0.00942(12) 0.58270(15) 1.1272(2) 0.0287(7) Uani 1 1 d . . . . .
H24 H -0.014817 0.584652 1.074654 0.034 Uiso 1 1 calc R U . . .
C25 C 0.00432(11) 0.52491(14) 1.16328(18) 0.0224(6) Uani 1 1 d . . . . .
C26 C 0.00779(12) 0.46302(14) 1.12133(17) 0.0222(6) Uani 1 1 d . . . . .
H26A H -0.027660 0.440445 1.117865 0.027 Uiso 1 1 calc R U . . .
H26B H 0.015592 0.472456 1.070431 0.027 Uiso 1 1 calc R U . . .
C27 C 0.10663(13) 0.28665(17) 1.3092(2) 0.0361(8) Uani 1 1 d . . . . .
H27 H 0.109659 0.297829 1.360082 0.043 Uiso 1 1 calc R U . . .
C28 C 0.13031(14) 0.23023(17) 1.2892(3) 0.0447(10) Uani 1 1 d . . . . .
H28 H 0.149266 0.203365 1.325949 0.054 Uiso 1 1 calc R U . . .
C29 C 0.12608(15) 0.21343(17) 1.2154(3) 0.0457(10) Uani 1 1 d . . . . .
H29 H 0.141626 0.174591 1.200748 0.055 Uiso 1 1 calc R U . . .
C30 C 0.09867(14) 0.25429(16) 1.1627(2) 0.0364(8) Uani 1 1 d . . . . .
H30 H 0.095737 0.244230 1.111474 0.044 Uiso 1 1 calc R U . . .
C31 C 0.07576(12) 0.31002(15) 1.1867(2) 0.0277(7) Uani 1 1 d . . . . .
C32 C 0.04323(12) 0.35502(14) 1.13293(17) 0.0237(6) Uani 1 1 d . . . . .
H32A H 0.055287 0.350601 1.083353 0.028 Uiso 1 1 calc R U . . .
H32B H 0.004068 0.343692 1.128763 0.028 Uiso 1 1 calc R U . . .
C33 C 0.07397(12) 0.65282(13) 0.72099(16) 0.0206(6) Uani 1 1 d . . . . .
C34 C 0.05056(13) 0.71678(15) 0.6969(2) 0.0324(8) Uani 1 1 d . . . . .
H34A H 0.058577 0.747723 0.737255 0.049 Uiso 1 1 calc R U . . .
H34B H 0.010983 0.712931 0.684131 0.049 Uiso 1 1 calc R U . . .
H34C H 0.066823 0.731515 0.653485 0.049 Uiso 1 1 calc R U . . .
C35 C -0.00725(16) 0.58408(18) 0.5735(2) 0.0400(9) Uani 1 1 d . . . . .
C36 C 0.0195(2) 0.5826(2) 0.5034(2) 0.0557(12) Uani 1 1 d . . . . .
H36A H -0.003375 0.558322 0.465317 0.084 Uiso 1 1 calc R U . . .
H36B H 0.055344 0.562141 0.513447 0.084 Uiso 1 1 calc R U . . .
H36C H 0.023937 0.626518 0.486021 0.084 Uiso 1 1 calc R U . . .
C37 C -0.13774(16) 0.47512(18) 0.6624(2) 0.0459(10) Uani 1 1 d D . . . .
H37A H -0.127821 0.453403 0.618278 0.069 Uiso 1 1 calc R U . . .
H37B H -0.177546 0.476550 0.660135 0.069 Uiso 1 1 calc R U . . .
H37C H -0.122349 0.451662 0.706768 0.069 Uiso 1 1 calc R U . . .
Mn3 Mn 0.31133(2) 0.54384(2) 0.28718(2) 0.01826(11) Uani 1 1 d . . . . .
Mn4 Mn 0.52777(2) 0.55154(2) 0.29368(2) 0.01963(11) Uani 1 1 d . . . . .
O8 O 0.37101(8) 0.61693(10) 0.29678(12) 0.0251(5) Uani 1 1 d . . . . .
O9 O 0.44849(8) 0.59087(10) 0.25407(12) 0.0232(4) Uani 1 1 d . . . . .
O10 O 0.28023(9) 0.53674(11) 0.39028(12) 0.0279(5) Uani 1 1 d . . . . .
O11 O 0.24904(9) 0.53476(11) 0.49803(12) 0.0298(5) Uani 1 1 d . . . . .
O12 O 0.37351(8) 0.47026(10) 0.31846(12) 0.0269(5) Uani 1 1 d . . . . .
H12A H 0.402008 0.487585 0.342038 0.040 Uiso 1 1 d R U . . .
H12B H 0.362288 0.444515 0.349806 0.040 Uiso 1 1 d R U . . .
O13 O 0.47621(9) 0.50324(10) 0.37521(12) 0.0267(5) Uani 1 1 d . . . . .
O14 O 0.51846(9) 0.59248(10) 0.41066(12) 0.0279(5) Uani 1 1 d . . . . .
O15 O 0.60653(9) 0.51143(11) 0.34384(13) 0.0304(5) Uani 1 1 d . . . . .
H15 H 0.618890 0.531869 0.382027 0.046 Uiso 1 1 calc R U . . .
N7 N 0.25228(10) 0.62074(11) 0.23683(14) 0.0211(5) Uani 1 1 d . . . . .
N8 N 0.25923(10) 0.45370(12) 0.25110(14) 0.0207(5) Uani 1 1 d . . . . .
N9 N 0.30696(9) 0.53589(11) 0.15730(13) 0.0174(5) Uani 1 1 d . . . . .
N10 N 0.49176(10) 0.54507(11) -0.23316(14) 0.0225(5) Uani 1 1 d . . . . .
N11 N 0.42449(9) 0.35177(12) -0.27953(14) 0.0214(5) Uani 1 1 d . . . . .
N12 N 0.45172(9) 0.43947(11) -0.16946(13) 0.0183(5) Uani 1 1 d . . . . .
C38 C 0.21568(12) 0.65279(15) 0.27159(18) 0.0257(6) Uani 1 1 d . . . . .
H38 H 0.211232 0.640905 0.320830 0.031 Uiso 1 1 calc R U . . .
C39 C 0.18419(13) 0.70240(16) 0.2386(2) 0.0312(7) Uani 1 1 d . . . . .
H39 H 0.159530 0.724842 0.265333 0.037 Uiso 1 1 calc R U . . .
C40 C 0.18926(14) 0.71872(17) 0.1661(2) 0.0367(8) Uani 1 1 d . . . . .
H40 H 0.167668 0.751980 0.141818 0.044 Uiso 1 1 calc R U . . .
C41 C 0.22647(13) 0.68558(15) 0.12950(19) 0.0292(7) Uani 1 1 d . . . . .
H41 H 0.230608 0.695741 0.079654 0.035 Uiso 1 1 calc R U . . .
C42 C 0.25759(12) 0.63746(14) 0.16641(17) 0.0221(6) Uani 1 1 d . . . . .
C43 C 0.30076(12) 0.60267(13) 0.13012(16) 0.0217(6) Uani 1 1 d . . . . .
H43A H 0.290531 0.602506 0.075777 0.026 Uiso 1 1 calc R U . . .
H43B H 0.335986 0.625438 0.141038 0.026 Uiso 1 1 calc R U . . .
C44 C 0.25074(12) 0.40592(15) 0.29774(17) 0.0252(6) Uani 1 1 d . . . . .
H44 H 0.253985 0.414965 0.349238 0.030 Uiso 1 1 calc R U . . .
C45 C 0.23743(12) 0.34382(15) 0.27425(18) 0.0262(7) Uani 1 1 d . . . . .
H45 H 0.231126 0.311454 0.308847 0.031 Uiso 1 1 calc R U . . .
C46 C 0.23357(12) 0.33022(14) 0.19926(18) 0.0258(6) Uani 1 1 d . . . . .
H46 H 0.225228 0.288111 0.181569 0.031 Uiso 1 1 calc R U . . .
C47 C 0.24215(11) 0.37943(13) 0.15023(17) 0.0211(6) Uani 1 1 d . . . . .
H47 H 0.240120 0.371290 0.098628 0.025 Uiso 1 1 calc R U . . .
C48 C 0.25370(11) 0.44046(13) 0.17800(16) 0.0181(6) Uani 1 1 d . . . . .
C49 C 0.25923(11) 0.49737(13) 0.12836(16) 0.0194(6) Uani 1 1 d . . . . .
H49A H 0.263294 0.482380 0.077764 0.023 Uiso 1 1 calc R U . . .
H49B H 0.225911 0.524032 0.125577 0.023 Uiso 1 1 calc R U . . .
C50 C 0.35858(11) 0.50539(14) 0.14163(15) 0.0186(6) Uani 1 1 d . . . . .
H50A H 0.361864 0.463283 0.166790 0.022 Uiso 1 1 calc R U . . .
H50B H 0.389391 0.532222 0.163852 0.022 Uiso 1 1 calc R U . . .
C51 C 0.36445(11) 0.49523(13) 0.06053(16) 0.0182(6) Uani 1 1 d . . . . .
C52 C 0.37846(11) 0.54575(14) 0.01641(17) 0.0214(6) Uani 1 1 d . . . . .
H52 H 0.382694 0.587640 0.036683 0.026 Uiso 1 1 calc R U . . .
C53 C 0.38628(11) 0.53537(14) -0.05684(16) 0.0208(6) Uani 1 1 d . . . . .
H53 H 0.395468 0.570448 -0.086107 0.025 Uiso 1 1 calc R U . . .
C54 C 0.35693(11) 0.43420(14) 0.02845(16) 0.0202(6) Uani 1 1 d . . . . .
H54 H 0.346176 0.399559 0.057187 0.024 Uiso 1 1 calc R U . . .
C55 C 0.36500(11) 0.42378(14) -0.04481(17) 0.0212(6) Uani 1 1 d . . . . .
H55 H 0.359698 0.382140 -0.065487 0.025 Uiso 1 1 calc R U . . .
C56 C 0.38086(11) 0.47397(14) -0.08847(16) 0.0193(6) Uani 1 1 d . . . . .
C57 C 0.39501(11) 0.46340(13) -0.16573(16) 0.0192(6) Uani 1 1 d . . . . .
H57A H 0.368884 0.432216 -0.191164 0.023 Uiso 1 1 calc R U . . .
H57B H 0.390203 0.504335 -0.193233 0.023 Uiso 1 1 calc R U . . .
C58 C 0.39808(12) 0.31620(15) -0.33358(18) 0.0260(6) Uani 1 1 d . . . . .
H58 H 0.395856 0.331362 -0.383062 0.031 Uiso 1 1 calc R U . . .
C59 C 0.37371(13) 0.25799(16) -0.3206(2) 0.0327(8) Uani 1 1 d . . . . .
H59 H 0.355707 0.233732 -0.360561 0.039 Uiso 1 1 calc R U . . .
C60 C 0.37605(13) 0.23592(15) -0.2488(2) 0.0330(8) Uani 1 1 d . . . . .
H60 H 0.359801 0.196197 -0.238557 0.040 Uiso 1 1 calc R U . . .
C61 C 0.40260(12) 0.27283(14) -0.19154(19) 0.0269(7) Uani 1 1 d . . . . .
H61 H 0.404465 0.259100 -0.141547 0.032 Uiso 1 1 calc R U . . .
C62 C 0.42635(11) 0.33034(14) -0.20929(17) 0.0213(6) Uani 1 1 d . . . . .
C63 C 0.45837(11) 0.37090(13) -0.15024(16) 0.0199(6) Uani 1 1 d . . . . .
H63A H 0.445266 0.362824 -0.101888 0.024 Uiso 1 1 calc R U . . .
H63B H 0.497446 0.359181 -0.145890 0.024 Uiso 1 1 calc R U . . .
C64 C 0.49564(13) 0.60196(15) -0.26666(19) 0.0276(7) Uani 1 1 d . . . . .
H64 H 0.492090 0.603191 -0.319199 0.033 Uiso 1 1 calc R U . . .
C65 C 0.50461(13) 0.65899(15) -0.2278(2) 0.0322(7) Uani 1 1 d . . . . .
H65 H 0.506641 0.698428 -0.253380 0.039 Uiso 1 1 calc R U . . .
C66 C 0.51054(14) 0.65736(15) -0.1514(2) 0.0330(7) Uani 1 1 d . . . . .
H66 H 0.516895 0.695636 -0.123393 0.040 Uiso 1 1 calc R U . . .
C67 C 0.50705(12) 0.59867(15) -0.11603(19) 0.0271(7) Uani 1 1 d . . . . .
H67 H 0.511253 0.596176 -0.063523 0.033 Uiso 1 1 calc R U . . .
C68 C 0.49730(11) 0.54364(14) -0.15891(17) 0.0213(6) Uani 1 1 d . . . . .
C69 C 0.49343(11) 0.47810(13) -0.12508(16) 0.0204(6) Uani 1 1 d . . . . .
H69A H 0.529188 0.456300 -0.122450 0.024 Uiso 1 1 calc R U . . .
H69B H 0.484005 0.482439 -0.074059 0.024 Uiso 1 1 calc R U . . .
C70 C 0.41970(11) 0.62866(13) 0.28671(16) 0.0203(6) Uani 1 1 d . . . . .
C71 C 0.44272(12) 0.69237(14) 0.31397(19) 0.0258(6) Uani 1 1 d . . . . .
H71A H 0.429422 0.725927 0.278600 0.039 Uiso 1 1 calc R U . . .
H71B H 0.482630 0.690759 0.318728 0.039 Uiso 1 1 calc R U . . .
H71C H 0.431087 0.701871 0.362301 0.039 Uiso 1 1 calc R U . . .
C72 C 0.48277(12) 0.55061(15) 0.41878(17) 0.0247(6) Uani 1 1 d . . . . .
C73 C 0.44666(14) 0.55837(17) 0.47851(19) 0.0339(8) Uani 1 1 d . . . . .
H73A H 0.416436 0.587224 0.461274 0.051 Uiso 1 1 calc R U . . .
H73B H 0.467825 0.576452 0.522798 0.051 Uiso 1 1 calc R U . . .
H73C H 0.432114 0.516507 0.490485 0.051 Uiso 1 1 calc R U . . .
C74 C 0.27116(12) 0.56413(15) 0.44804(17) 0.0234(6) Uani 1 1 d . . . . .
C75 C 0.28646(15) 0.63348(16) 0.4612(2) 0.0359(8) Uani 1 1 d . . . . .
H75A H 0.308926 0.647721 0.423613 0.054 Uiso 1 1 calc R U . . .
H75B H 0.307110 0.638205 0.510476 0.054 Uiso 1 1 calc R U . . .
H75C H 0.253303 0.659589 0.458016 0.054 Uiso 1 1 calc R U . . .
C76 C 0.63057(15) 0.44927(16) 0.3459(2) 0.0373(8) Uani 1 1 d . . . . .
H76A H 0.620781 0.427994 0.298132 0.056 Uiso 1 1 calc R U . . .
H76B H 0.617134 0.423885 0.385133 0.056 Uiso 1 1 calc R U . . .
H76C H 0.670319 0.453212 0.355964 0.056 Uiso 1 1 calc R U . . .
P1 P 0.40897(3) 0.75535(4) 0.56581(5) 0.02484(18) Uani 1 1 d . . . . .
F7 F 0.46765(9) 0.72895(12) 0.60081(13) 0.0516(6) Uani 1 1 d . . . . .
F8 F 0.37981(11) 0.70278(12) 0.60956(15) 0.0600(7) Uani 1 1 d . . . . .
F9 F 0.41001(9) 0.80369(12) 0.63402(13) 0.0491(6) Uani 1 1 d . . . . .
F10 F 0.43901(10) 0.80804(11) 0.52211(15) 0.0552(6) Uani 1 1 d . . . . .
F11 F 0.40849(10) 0.70783(11) 0.49741(13) 0.0498(6) Uani 1 1 d . . . . .
F12 F 0.35134(9) 0.78300(12) 0.53199(13) 0.0495(6) Uani 1 1 d . . . . .
P2 P 0.11166(4) 0.73718(5) 0.44475(6) 0.0385(2) Uani 1 1 d . . . . .
F1 F 0.11892(12) 0.69193(12) 0.51709(15) 0.0649(7) Uani 1 1 d . . . . .
F2 F 0.0920(2) 0.79223(18) 0.4918(2) 0.1335(18) Uani 1 1 d . . . A 1
F3 F 0.17029(15) 0.7624(2) 0.4660(2) 0.1224(17) Uani 1 1 d . . . B 1
F4 F 0.1288(2) 0.68038(19) 0.3989(2) 0.1229(15) Uani 1 1 d . . . C 1
F5 F 0.05070(13) 0.71585(19) 0.4247(2) 0.1044(14) Uani 1 1 d . . . D 1
F6 F 0.10373(13) 0.78315(15) 0.37405(16) 0.0813(10) Uani 1 1 d . . . . .
P4 P 0.74507(4) 0.75553(4) 0.52215(5) 0.02884(19) Uani 1 1 d D . . . .
F13 F 0.71551(10) 0.75780(11) 0.59490(13) 0.0515(6) Uani 1 1 d . . . . .
F14 F 0.7791(3) 0.8155(4) 0.5480(4) 0.052(2) Uani 0.569(15) 1 d D . P E 1
F14A F 0.7497(6) 0.8345(3) 0.5245(4) 0.052(3) Uani 0.431(15) 1 d D . P E 2
F15 F 0.7916(3) 0.7089(4) 0.5635(3) 0.055(2) Uani 0.569(15) 1 d D . P E 1
F15A F 0.8021(3) 0.7505(8) 0.5687(6) 0.098(4) Uani 0.431(15) 1 d D . P E 2
F16 F 0.7136(3) 0.6907(3) 0.4918(5) 0.061(2) Uani 0.569(15) 1 d D . P E 1
F16A F 0.7351(5) 0.6828(3) 0.5282(7) 0.066(3) Uani 0.431(15) 1 d D . P E 2
F17 F 0.6997(3) 0.7966(4) 0.4762(3) 0.050(2) Uani 0.569(15) 1 d D . P E 1
F17A F 0.6841(4) 0.7674(7) 0.4856(8) 0.105(4) Uani 0.431(15) 1 d D . P E 2
F18 F 0.77379(13) 0.75146(11) 0.44914(13) 0.0645(8) Uani 1 1 d . . . . .
O16 O 0.11962(12) 0.39876(17) 0.57061(18) 0.0584(8) Uani 1 1 d G . . . .
H16A H 0.089337 0.388229 0.543650 0.088 Uiso 1 1 d G U . . .
H16B H 0.142069 0.407296 0.538786 0.088 Uiso 1 1 d G U . . .
O17 O 0.18706(11) 0.42542(12) 0.46178(15) 0.0385(6) Uani 1 1 d G . . . .
H17A H 0.209379 0.457764 0.467729 0.058 Uiso 1 1 d G U . . .
H17B H 0.207831 0.392553 0.456585 0.058 Uiso 1 1 d G U . . .
O18 O 0.54725(10) 0.68845(14) 0.50900(17) 0.0465(7) Uani 1 1 d G . . . .
H18A H 0.521582 0.710704 0.522715 0.070 Uiso 1 1 d G U . . .
H18B H 0.531212 0.660528 0.480035 0.070 Uiso 1 1 d G U . . .
O19 O 0.63562(10) 0.63484(12) 0.58561(15) 0.0387(6) Uani 1 1 d G . . . .
H19A H 0.659190 0.665146 0.581406 0.058 Uiso 1 1 d G U . . .
H19B H 0.604770 0.650325 0.564933 0.058 Uiso 1 1 d G U . . .
O20 O 0.66388(11) 0.55908(13) 0.46470(15) 0.0417(6) Uani 1 1 d G . . . .
H20C H 0.691072 0.535908 0.480874 0.063 Uiso 1 1 d G U . . .
H20D H 0.656241 0.579569 0.502428 0.063 Uiso 1 1 d G U . . .
O21 O -0.03904(19) 0.7476(2) 1.0249(2) 0.0950(15) Uani 1 1 d G . . F 1
H21A H -0.053598 0.782863 1.010041 0.142 Uiso 1 1 d G U . F 1
H21B H -0.014658 0.741079 0.996762 0.142 Uiso 1 1 d G U . F 1

loop_
_atom_site_aniso_label
_atom_site_aniso_U_11
_atom_site_aniso_U_22
_atom_site_aniso_U_33
_atom_site_aniso_U_23
_atom_site_aniso_U_13
_atom_site_aniso_U_12
Mn1 0.0183(2) 0.0218(2) 0.0177(2) -0.00023(16) 0.00420(17) 0.00112(16)
Mn2 0.0208(2) 0.0251(2) 0.0235(2) -0.00027(18) 0.00601(19) -0.00388(17)
O1 0.0159(10) 0.0243(10) 0.0339(12) 0.0021(9) 0.0073(9) 0.0031(8)
O2 0.0194(10) 0.0271(11) 0.0409(13) 0.0095(10) 0.0041(10) -0.0035(9)
O3 0.0377(13) 0.0415(14) 0.0208(11) 0.0019(10) 0.0099(10) 0.0057(11)
O4 0.0228(11) 0.0426(14) 0.0361(13) -0.0130(11) 0.0022(10) -0.0028(10)
O5 0.0369(14) 0.0686(19) 0.0316(14) -0.0047(13) 0.0081(12) -0.0029(13)
O6 0.0421(16) 0.0413(16) 0.100(3) 0.0064(16) 0.0220(17) -0.0084(13)
O7 0.0318(13) 0.0378(13) 0.0356(14) 0.0078(11) -0.0058(11) -0.0115(10)
N1 0.0188(12) 0.0241(12) 0.0226(12) -0.0010(10) 0.0052(10) -0.0025(10)
N2 0.0199(12) 0.0240(12) 0.0225(13) -0.0036(10) 0.0058(10) 0.0012(10)
N3 0.0150(11) 0.0223(12) 0.0181(12) 0.0001(9) 0.0051(9) 0.0018(9)
N4 0.0197(12) 0.0229(12) 0.0313(14) -0.0049(10) 0.0062(11) -0.0024(10)
N5 0.0189(12) 0.0293(13) 0.0348(15) 0.0089(11) 0.0056(11) 0.0013(10)
N6 0.0156(11) 0.0211(12) 0.0213(12) 0.0011(9) 0.0037(10) -0.0012(9)
C1 0.0224(15) 0.0305(16) 0.0261(16) 0.0016(12) 0.0096(13) -0.0031(12)
C2 0.0311(18) 0.0384(18) 0.038(2) -0.0041(15) 0.0157(15) -0.0114(15)
C3 0.0330(18) 0.045(2) 0.040(2) -0.0161(16) 0.0068(16) -0.0156(16)
C4 0.0300(17) 0.0381(18) 0.0281(17) -0.0089(14) 0.0073(14) -0.0081(14)
C5 0.0194(14) 0.0253(14) 0.0223(14) -0.0031(11) 0.0053(12) -0.0012(11)
C6 0.0239(14) 0.0227(14) 0.0172(13) -0.0020(11) 0.0058(11) -0.0012(11)
C7 0.0285(16) 0.0320(16) 0.0259(16) -0.0054(13) 0.0060(13) 0.0027(13)
C8 0.0307(17) 0.0300(16) 0.0357(18) -0.0127(14) 0.0072(14) 0.0043(13)
C9 0.0231(15) 0.0226(15) 0.047(2) -0.0045(14) 0.0029(14) 0.0022(12)
C10 0.0184(14) 0.0237(14) 0.0300(16) 0.0004(12) -0.0003(12) 0.0003(11)
C11 0.0127(13) 0.0247(14) 0.0263(15) -0.0007(11) 0.0040(11) 0.0010(11)
C12 0.0166(13) 0.0266(14) 0.0193(14) -0.0005(11) 0.0038(11) 0.0030(11)
C13 0.0147(13) 0.0257(14) 0.0190(14) 0.0014(11) 0.0021(11) -0.0017(11)
C14 0.0124(12) 0.0251(14) 0.0198(14) 0.0026(11) 0.0042(11) 0.0002(10)
C15 0.0184(14) 0.0236(14) 0.0221(14) 0.0011(11) 0.0062(11) 0.0029(11)
C16 0.0161(13) 0.0211(13) 0.0237(15) 0.0023(11) 0.0041(11) 0.0027(10)
C17 0.0154(13) 0.0218(13) 0.0252(15) 0.0020(11) 0.0039(11) 0.0012(10)
C18 0.0180(13) 0.0211(13) 0.0222(14) -0.0007(11) 0.0060(11) 0.0010(11)
C19 0.0118(12) 0.0261(14) 0.0203(14) 0.0019(11) 0.0038(11) 0.0019(10)
C20 0.0167(13) 0.0220(13) 0.0215(14) 0.0019(11) 0.0050(11) -0.0023(11)
C21 0.0300(17) 0.0305(17) 0.0384(19) -0.0107(14) 0.0144(15) -0.0061(13)
C22 0.0339(18) 0.0231(16) 0.057(2) -0.0109(15) 0.0152(17) -0.0017(14)
C23 0.0299(17) 0.0212(15) 0.060(2) 0.0004(15) 0.0076(17) 0.0003(13)
C24 0.0205(15) 0.0285(16) 0.0370(18) 0.0035(13) 0.0030(13) 0.0004(12)
C25 0.0148(13) 0.0231(14) 0.0300(16) -0.0015(12) 0.0054(12) -0.0006(11)
C26 0.0181(14) 0.0248(14) 0.0236(15) -0.0020(11) 0.0022(12) 0.0015(11)
C27 0.0236(16) 0.0372(18) 0.047(2) 0.0192(16) 0.0039(15) -0.0034(14)
C28 0.0275(18) 0.0317(18) 0.074(3) 0.0219(19) 0.0028(18) -0.0006(14)
C29 0.0310(19) 0.0273(17) 0.082(3) 0.0082(19) 0.019(2) 0.0028(14)
C30 0.0317(18) 0.0259(16) 0.054(2) 0.0032(15) 0.0150(17) 0.0001(14)
C31 0.0188(14) 0.0250(15) 0.0411(19) 0.0029(13) 0.0107(13) -0.0020(12)
C32 0.0214(14) 0.0228(14) 0.0277(16) -0.0015(12) 0.0064(12) 0.0014(11)
C33 0.0233(15) 0.0198(13) 0.0182(14) -0.0027(11) 0.0001(11) -0.0007(11)
C34 0.0220(15) 0.0231(15) 0.052(2) 0.0080(14) 0.0046(15) 0.0002(12)
C35 0.040(2) 0.041(2) 0.039(2) -0.0067(16) 0.0057(17) -0.0133(17)
C36 0.075(3) 0.056(3) 0.039(2) -0.0046(19) 0.020(2) -0.024(2)
C37 0.043(2) 0.0365(19) 0.054(2) 0.0016(17) -0.0090(18) -0.0160(16)
Mn3 0.0164(2) 0.0217(2) 0.0173(2) -0.00229(16) 0.00407(17) -0.00111(16)
Mn4 0.0197(2) 0.0205(2) 0.0192(2) 0.00024(16) 0.00465(18) 0.00244(16)
O8 0.0171(10) 0.0254(10) 0.0333(12) -0.0036(9) 0.0056(9) -0.0044(8)
O9 0.0198(10) 0.0226(10) 0.0273(11) -0.0035(8) 0.0032(9) 0.0039(8)
O10 0.0306(12) 0.0344(12) 0.0212(11) -0.0042(9) 0.0129(9) -0.0015(9)
O11 0.0356(13) 0.0337(12) 0.0221(11) -0.0001(9) 0.0117(10) -0.0047(10)
O12 0.0207(10) 0.0291(11) 0.0305(12) 0.0024(9) 0.0019(9) -0.0004(9)
O13 0.0270(11) 0.0269(11) 0.0266(12) 0.0007(9) 0.0046(9) 0.0028(9)
O14 0.0303(12) 0.0285(11) 0.0249(11) -0.0014(9) 0.0030(9) -0.0002(9)
O15 0.0296(12) 0.0291(11) 0.0308(13) -0.0024(9) -0.0027(10) 0.0103(9)
N7 0.0186(12) 0.0220(12) 0.0230(12) -0.0016(10) 0.0041(10) 0.0005(9)
N8 0.0180(12) 0.0257(12) 0.0187(12) -0.0009(9) 0.0042(10) -0.0028(9)
N9 0.0149(11) 0.0200(11) 0.0181(12) -0.0011(9) 0.0047(9) -0.0020(9)
N10 0.0237(13) 0.0193(12) 0.0254(13) 0.0005(10) 0.0060(11) 0.0010(9)
N11 0.0170(11) 0.0249(12) 0.0231(13) -0.0040(10) 0.0052(10) 0.0031(9)
N12 0.0163(11) 0.0191(11) 0.0197(12) -0.0004(9) 0.0037(9) 0.0020(9)
C38 0.0221(15) 0.0302(16) 0.0259(16) -0.0021(12) 0.0071(13) 0.0028(12)
C39 0.0240(16) 0.0333(17) 0.0375(19) -0.0038(14) 0.0082(14) 0.0071(13)
C40 0.0350(18) 0.0329(18) 0.041(2) 0.0022(15) 0.0023(16) 0.0114(15)
C41 0.0303(17) 0.0268(15) 0.0310(17) 0.0050(13) 0.0056(14) 0.0054(13)
C42 0.0209(14) 0.0231(14) 0.0228(14) 0.0001(11) 0.0051(12) -0.0015(11)
C43 0.0214(14) 0.0228(14) 0.0217(14) 0.0000(11) 0.0052(12) -0.0031(11)
C44 0.0244(15) 0.0329(16) 0.0189(14) 0.0000(12) 0.0049(12) -0.0044(12)
C45 0.0240(15) 0.0272(15) 0.0283(16) 0.0068(12) 0.0064(13) -0.0036(12)
C46 0.0239(15) 0.0208(14) 0.0322(17) 0.0019(12) 0.0014(13) -0.0012(11)
C47 0.0184(13) 0.0218(14) 0.0233(14) -0.0011(11) 0.0040(11) 0.0006(11)
C48 0.0136(12) 0.0226(13) 0.0179(13) -0.0008(11) 0.0011(11) -0.0018(10)
C49 0.0178(13) 0.0208(13) 0.0193(14) -0.0010(11) 0.0016(11) -0.0019(11)
C50 0.0147(13) 0.0238(14) 0.0187(14) -0.0018(11) 0.0070(11) -0.0010(10)
C51 0.0140(12) 0.0223(13) 0.0191(14) -0.0019(11) 0.0047(11) -0.0002(10)
C52 0.0184(14) 0.0208(13) 0.0259(15) -0.0041(11) 0.0064(12) -0.0015(11)
C53 0.0198(14) 0.0218(14) 0.0218(14) 0.0001(11) 0.0069(12) -0.0007(11)
C54 0.0191(14) 0.0224(13) 0.0203(14) -0.0004(11) 0.0078(11) -0.0004(11)
C55 0.0194(14) 0.0205(13) 0.0241(15) -0.0030(11) 0.0040(12) -0.0001(11)
C56 0.0140(13) 0.0238(14) 0.0202(14) -0.0026(11) 0.0031(11) 0.0022(10)
C57 0.0153(13) 0.0231(13) 0.0192(14) -0.0008(11) 0.0019(11) 0.0036(10)
C58 0.0232(15) 0.0308(16) 0.0240(15) -0.0042(12) 0.0028(12) 0.0043(12)
C59 0.0247(16) 0.0320(17) 0.040(2) -0.0122(14) -0.0014(14) 0.0010(13)
C60 0.0266(16) 0.0238(15) 0.048(2) -0.0017(14) 0.0015(15) -0.0035(13)
C61 0.0260(15) 0.0218(14) 0.0335(17) 0.0029(12) 0.0055(13) -0.0004(12)
C62 0.0178(13) 0.0206(13) 0.0265(15) -0.0004(11) 0.0066(12) 0.0027(11)
C63 0.0205(14) 0.0194(13) 0.0205(14) 0.0025(11) 0.0053(11) 0.0029(11)
C64 0.0283(16) 0.0250(15) 0.0311(17) 0.0019(13) 0.0100(13) -0.0006(12)
C65 0.0299(17) 0.0195(14) 0.049(2) -0.0012(14) 0.0138(16) -0.0037(12)
C66 0.0336(18) 0.0241(15) 0.042(2) -0.0061(14) 0.0061(15) -0.0002(13)
C67 0.0241(15) 0.0264(15) 0.0308(17) -0.0053(13) 0.0031(13) -0.0024(12)
C68 0.0139(13) 0.0232(14) 0.0275(15) -0.0004(11) 0.0058(12) 0.0004(11)
C69 0.0156(13) 0.0246(14) 0.0211(14) -0.0006(11) 0.0028(11) -0.0017(11)
C70 0.0211(14) 0.0204(13) 0.0193(14) 0.0002(11) 0.0020(11) 0.0005(11)
C71 0.0204(14) 0.0222(14) 0.0351(17) -0.0046(12) 0.0050(13) -0.0013(11)
C72 0.0228(15) 0.0276(15) 0.0236(15) 0.0047(12) 0.0025(12) 0.0058(12)
C73 0.0365(19) 0.0388(18) 0.0271(17) 0.0032(14) 0.0069(15) 0.0072(15)
C74 0.0186(14) 0.0311(15) 0.0205(14) 0.0007(12) 0.0020(12) -0.0012(12)
C75 0.046(2) 0.0335(18) 0.0289(17) -0.0036(14) 0.0073(15) -0.0134(15)
C76 0.040(2) 0.0304(17) 0.040(2) -0.0016(14) -0.0021(16) 0.0108(15)
P1 0.0276(4) 0.0228(4) 0.0237(4) -0.0036(3) 0.0014(3) 0.0039(3)
F7 0.0435(13) 0.0691(16) 0.0409(13) -0.0017(11) 0.0001(10) 0.0320(12)
F8 0.0757(18) 0.0515(15) 0.0575(16) 0.0118(12) 0.0270(14) -0.0105(13)
F9 0.0379(11) 0.0621(15) 0.0448(13) -0.0331(11) -0.0049(10) 0.0117(10)
F10 0.0628(16) 0.0435(13) 0.0608(16) 0.0101(12) 0.0141(13) -0.0112(11)
F11 0.0631(15) 0.0446(13) 0.0422(13) -0.0222(10) 0.0079(11) 0.0013(11)
F12 0.0363(11) 0.0623(15) 0.0455(13) -0.0111(11) -0.0128(10) 0.0130(10)
P2 0.0465(6) 0.0376(5) 0.0311(5) 0.0040(4) 0.0038(4) -0.0095(4)
F1 0.0870(19) 0.0528(15) 0.0511(16) 0.0206(12) -0.0055(14) -0.0085(14)
F2 0.239(5) 0.075(2) 0.092(3) -0.002(2) 0.044(3) 0.049(3)
F3 0.097(3) 0.160(4) 0.097(3) 0.061(3) -0.039(2) -0.081(3)
F4 0.210(5) 0.094(3) 0.071(2) -0.027(2) 0.039(3) 0.019(3)
F5 0.0659(19) 0.131(3) 0.112(3) 0.061(2) -0.0055(19) -0.040(2)
F6 0.089(2) 0.092(2) 0.0564(17) 0.0403(16) -0.0149(15) -0.0450(17)
P4 0.0377(5) 0.0237(4) 0.0242(4) 0.0051(3) -0.0001(4) -0.0026(3)
F13 0.0702(16) 0.0431(13) 0.0460(14) 0.0118(10) 0.0265(12) 0.0075(11)
F14 0.061(4) 0.042(4) 0.055(3) -0.020(3) 0.017(3) -0.028(3)
F14A 0.093(8) 0.028(3) 0.038(4) -0.001(2) 0.025(4) -0.006(3)
F15 0.059(4) 0.069(4) 0.040(3) 0.025(3) 0.017(2) 0.036(3)
F15A 0.041(4) 0.114(12) 0.130(8) 0.033(7) -0.028(4) 0.000(5)
F16 0.089(5) 0.046(3) 0.053(4) -0.019(3) 0.025(3) -0.035(3)
F16A 0.121(9) 0.019(3) 0.064(6) 0.003(3) 0.037(6) -0.002(4)
F17 0.050(3) 0.060(4) 0.039(3) 0.018(2) 0.004(2) 0.024(3)
F17A 0.082(6) 0.099(8) 0.115(8) 0.021(7) -0.060(6) -0.013(6)
F18 0.128(2) 0.0374(12) 0.0339(13) 0.0050(10) 0.0312(15) 0.0053(14)
O16 0.0459(17) 0.069(2) 0.061(2) -0.0165(17) 0.0112(15) -0.0072(16)
O17 0.0469(15) 0.0350(13) 0.0331(13) -0.0004(11) 0.0024(12) -0.0046(11)
O18 0.0303(13) 0.0564(18) 0.0519(18) -0.0253(14) 0.0020(12) -0.0002(12)
O19 0.0332(13) 0.0366(13) 0.0453(15) 0.0040(11) 0.0020(12) -0.0026(11)
O20 0.0417(15) 0.0360(14) 0.0444(16) -0.0078(11) -0.0068(12) 0.0110(11)
O21 0.090(3) 0.116(4) 0.083(3) -0.047(3) 0.025(3) -0.036(3)

loop_
_atom_type_symbol
_atom_type_description
_atom_type_scat_dispersion_real
_atom_type_scat_dispersion_imag
_atom_type_scat_source
C C 0.0033 0.0016 'International Tables Vol C Tables 4.2.6.8 and 6.1.1.4'
H H 0.0000 0.0000 'International Tables Vol C Tables 4.2.6.8 and 6.1.1.4'
F F 0.0171 0.0103 'International Tables Vol C Tables 4.2.6.8 and 6.1.1.4'
Mn Mn 0.3368 0.7283 'International Tables Vol C Tables 4.2.6.8 and 6.1.1.4'
N N 0.0061 0.0033 'International Tables Vol C Tables 4.2.6.8 and 6.1.1.4'
O O 0.0106 0.0060 'International Tables Vol C Tables 4.2.6.8 and 6.1.1.4'
P P 0.1023 0.0942 'International Tables Vol C Tables 4.2.6.8 and 6.1.1.4'

loop_
_geom_angle_atom_site_label_1
_geom_angle_atom_site_label_2
_geom_angle_atom_site_label_3
_geom_angle
_geom_angle_site_symmetry_1
_geom_angle_site_symmetry_3
_geom_angle_publ_flag
O1 Mn1 O3 93.00(9) . . ?
O1 Mn1 O4 89.94(9) . . ?
O1 Mn1 N1 87.68(9) . . ?
O1 Mn1 N2 167.38(9) . . ?
O1 Mn1 N3 95.16(8) . . ?
O3 Mn1 O4 95.28(10) . . ?
O3 Mn1 N1 91.71(10) . . ?
O3 Mn1 N2 98.90(9) . . ?
O3 Mn1 N3 162.33(9) . . ?
O4 Mn1 N1 172.72(9) . . ?
O4 Mn1 N2 84.82(9) . . ?
O4 Mn1 N3 100.37(9) . . ?
N1 Mn1 N2 96.10(9) . . ?
N1 Mn1 N3 73.02(9) . . ?
N2 Mn1 N3 74.59(9) . . ?
O2 Mn2 O5 81.40(10) . . ?
O2 Mn2 O6 96.20(9) . . ?
O2 Mn2 O7 174.37(10) . . ?
O2 Mn2 N4 90.29(8) . 3_567 ?
O2 Mn2 N5 94.94(9) . 3_567 ?
O2 Mn2 N6 86.87(8) . 3_567 ?
O5 Mn2 O6 54.74(10) . . ?
O5 Mn2 N4 81.63(10) . 3_567 ?
O5 Mn2 N5 137.11(10) . 3_567 ?
O5 Mn2 N6 150.43(10) . 3_567 ?
O7 Mn2 O5 92.97(10) . . ?
O7 Mn2 O6 80.43(9) . . ?
O7 Mn2 N4 88.88(9) . 3_567 ?
O7 Mn2 N5 89.18(10) . 3_567 ?
O7 Mn2 N6 98.14(9) . 3_567 ?
N4 Mn2 O6 133.99(10) 3_567 . ?
N4 Mn2 N5 141.26(10) 3_567 3_567 ?
N4 Mn2 N6 71.33(9) 3_567 3_567 ?
N5 Mn2 O6 83.60(10) 3_567 . ?
N5 Mn2 N6 70.68(9) 3_567 3_567 ?
N6 Mn2 O6 154.27(9) 3_567 . ?
C33 O1 Mn1 142.18(19) . . ?
C33 O2 Mn2 129.16(19) . . ?
Mn1 O3 H3A 124.7 . . ?
Mn1 O3 H3B 123.4 . . ?
H3A O3 H3B 104.6 . . ?
Mn1 O4 H4A 109.9 . . ?
Mn1 O4 H4B 109.7 . . ?
H4A O4 H4B 103.9 . . ?
C35 O5 Mn2 98.9(2) . . ?
C35 O6 Mn2 86.4(3) . . ?
Mn2 O7 H7 116.2(13) . . ?
C37 O7 Mn2 131.6(2) . . ?
C37 O7 H7 107.4(14) . . ?
C1 N1 Mn1 126.2(2) . . ?
C1 N1 C5 118.7(3) . . ?
C5 N1 Mn1 115.06(19) . . ?
C7 N2 Mn1 124.2(2) . . ?
C11 N2 Mn1 115.12(19) . . ?
C11 N2 C7 118.5(3) . . ?
C6 N3 Mn1 104.37(16) . . ?
C6 N3 C13 113.2(2) . . ?
C12 N3 Mn1 108.92(17) . . ?
C12 N3 C6 111.0(2) . . ?
C12 N3 C13 111.5(2) . . ?
C13 N3 Mn1 107.41(16) . . ?
C21 N4 Mn2 125.0(2) . 3_567 ?
C25 N4 Mn2 116.73(19) . 3_567 ?
C25 N4 C21 118.3(3) . . ?
C27 N5 Mn2 125.6(3) . 3_567 ?
C27 N5 C31 118.2(3) . . ?
C31 N5 Mn2 116.2(2) . 3_567 ?
C20 N6 Mn2 109.62(17) . 3_567 ?
C26 N6 Mn2 105.05(17) . 3_567 ?
C26 N6 C20 112.6(2) . . ?
C32 N6 Mn2 105.77(17) . 3_567 ?
C32 N6 C20 112.7(2) . . ?
C32 N6 C26 110.6(2) . . ?
N1 C1 H1 118.7 . . ?
N1 C1 C2 122.7(3) . . ?
C2 C1 H1 118.7 . . ?
C1 C2 H2 120.7 . . ?
C3 C2 C1 118.6(3) . . ?
C3 C2 H2 120.7 . . ?
C2 C3 H3 120.5 . . ?
C2 C3 C4 119.0(3) . . ?
C4 C3 H3 120.5 . . ?
C3 C4 H4 120.6 . . ?
C5 C4 C3 118.9(3) . . ?
C5 C4 H4 120.6 . . ?
N1 C5 C4 122.2(3) . . ?
N1 C5 C6 116.6(2) . . ?
C4 C5 C6 121.2(3) . . ?
N3 C6 C5 110.7(2) . . ?
N3 C6 H6A 109.5 . . ?
N3 C6 H6B 109.5 . . ?
C5 C6 H6A 109.5 . . ?
C5 C6 H6B 109.5 . . ?
H6A C6 H6B 108.1 . . ?
N2 C7 H7A 118.6 . . ?
N2 C7 C8 122.7(3) . . ?
C8 C7 H7A 118.6 . . ?
C7 C8 H8 120.7 . . ?
C9 C8 C7 118.5(3) . . ?
C9 C8 H8 120.7 . . ?
C8 C9 H9 120.2 . . ?
C8 C9 C10 119.6(3) . . ?
C10 C9 H9 120.2 . . ?
C9 C10 H10 120.7 . . ?
C9 C10 C11 118.6(3) . . ?
C11 C10 H10 120.7 . . ?
N2 C11 C10 121.9(3) . . ?
N2 C11 C12 116.9(3) . . ?
C10 C11 C12 121.1(3) . . ?
N3 C12 C11 111.7(2) . . ?
N3 C12 H12C 109.3 . . ?
N3 C12 H12D 109.3 . . ?
C11 C12 H12C 109.3 . . ?
C11 C12 H12D 109.3 . . ?
H12C C12 H12D 107.9 . . ?
N3 C13 H13A 108.0 . . ?
N3 C13 H13B 108.0 . . ?
N3 C13 C14 117.1(2) . . ?
H13A C13 H13B 107.3 . . ?
C14 C13 H13A 108.0 . . ?
C14 C13 H13B 108.0 . . ?
C15 C14 C13 120.3(3) . . ?
C17 C14 C13 121.5(3) . . ?
C17 C14 C15 118.2(3) . . ?
C14 C15 H15A 119.4 . . ?
C16 C15 C14 121.2(3) . . ?
C16 C15 H15A 119.4 . . ?
C15 C16 H16 119.6 . . ?
C15 C16 C19 120.7(3) . . ?
C19 C16 H16 119.6 . . ?
C14 C17 H17 119.7 . . ?
C14 C17 C18 120.5(3) . . ?
C18 C17 H17 119.7 . . ?
C17 C18 H18 119.2 . . ?
C17 C18 C19 121.6(3) . . ?
C19 C18 H18 119.2 . . ?
C16 C19 C18 117.6(3) . . ?
C16 C19 C20 122.4(3) . . ?
C18 C19 C20 120.0(3) . . ?
N6 C20 C19 115.7(2) . . ?
N6 C20 H20A 108.3 . . ?
N6 C20 H20B 108.3 . . ?
C19 C20 H20A 108.3 . . ?
C19 C20 H20B 108.3 . . ?
H20A C20 H20B 107.4 . . ?
N4 C21 H21 118.7 . . ?
N4 C21 C22 122.6(3) . . ?
C22 C21 H21 118.7 . . ?
C21 C22 H22 120.5 . . ?
C23 C22 C21 119.0(3) . . ?
C23 C22 H22 120.5 . . ?
C22 C23 H23 120.5 . . ?
C22 C23 C24 119.0(3) . . ?
C24 C23 H23 120.5 . . ?
C23 C24 H24 120.4 . . ?
C23 C24 C25 119.1(3) . . ?
C25 C24 H24 120.4 . . ?
N4 C25 C24 122.0(3) . . ?
N4 C25 C26 116.0(3) . . ?
C24 C25 C26 121.9(3) . . ?
N6 C26 C25 110.7(2) . . ?
N6 C26 H26A 109.5 . . ?
N6 C26 H26B 109.5 . . ?
C25 C26 H26A 109.5 . . ?
C25 C26 H26B 109.5 . . ?
H26A C26 H26B 108.1 . . ?
N5 C27 H27 118.7 . . ?
N5 C27 C28 122.5(4) . . ?
C28 C27 H27 118.7 . . ?
C27 C28 H28 120.4 . . ?
C29 C28 C27 119.3(4) . . ?
C29 C28 H28 120.4 . . ?
C28 C29 H29 120.5 . . ?
C28 C29 C30 119.0(4) . . ?
C30 C29 H29 120.5 . . ?
C29 C30 H30 120.7 . . ?
C31 C30 C29 118.5(4) . . ?
C31 C30 H30 120.7 . . ?
N5 C31 C30 122.4(3) . . ?
N5 C31 C32 116.2(3) . . ?
C30 C31 C32 121.4(3) . . ?
N6 C32 C31 110.1(2) . . ?
N6 C32 H32A 109.6 . . ?
N6 C32 H32B 109.6 . . ?
C31 C32 H32A 109.6 . . ?
C31 C32 H32B 109.6 . . ?
H32A C32 H32B 108.2 . . ?
O1 C33 C34 117.0(3) . . ?
O2 C33 O1 123.7(3) . . ?
O2 C33 C34 119.3(3) . . ?
C33 C34 H34A 109.5 . . ?
C33 C34 H34B 109.5 . . ?
C33 C34 H34C 109.5 . . ?
H34A C34 H34B 109.5 . . ?
H34A C34 H34C 109.5 . . ?
H34B C34 H34C 109.5 . . ?
O5 C35 O6 119.5(4) . . ?
O5 C35 C36 117.3(4) . . ?
O6 C35 C36 123.2(4) . . ?
C35 C36 H36A 109.5 . . ?
C35 C36 H36B 109.5 . . ?
C35 C36 H36C 109.5 . . ?
H36A C36 H36B 109.5 . . ?
H36A C36 H36C 109.5 . . ?
H36B C36 H36C 109.5 . . ?
O7 C37 H37A 109.5 . . ?
O7 C37 H37B 109.5 . . ?
O7 C37 H37C 109.5 . . ?
H37A C37 H37B 109.5 . . ?
H37A C37 H37C 109.5 . . ?
H37B C37 H37C 109.5 . . ?
O8 Mn3 O10 107.70(9) . . ?
O8 Mn3 O12 91.45(8) . . ?
O8 Mn3 N7 85.97(8) . . ?
O8 Mn3 N8 164.21(9) . . ?
O8 Mn3 N9 94.42(8) . . ?
O10 Mn3 O12 92.37(9) . . ?
O10 Mn3 N7 96.89(9) . . ?
O10 Mn3 N8 86.80(9) . . ?
O10 Mn3 N9 154.96(8) . . ?
O12 Mn3 N7 170.74(9) . . ?
O12 Mn3 N8 81.49(8) . . ?
O12 Mn3 N9 98.80(8) . . ?
N7 Mn3 N8 98.75(9) . . ?
N7 Mn3 N9 72.58(9) . . ?
N8 Mn3 N9 72.92(8) . . ?
O9 Mn4 O13 80.20(8) . . ?
O9 Mn4 O14 88.63(8) . . ?
O9 Mn4 O15 175.04(9) . . ?
O9 Mn4 N10 92.63(8) . 3_665 ?
O9 Mn4 N11 94.77(8) . 3_665 ?
O9 Mn4 N12 86.89(8) . 3_665 ?
O13 Mn4 O14 56.40(8) . . ?
O13 Mn4 N10 80.03(9) . 3_665 ?
O13 Mn4 N11 139.97(8) . 3_665 ?
O13 Mn4 N12 147.64(8) . 3_665 ?
O14 Mn4 N11 83.96(8) . 3_665 ?
O14 Mn4 N12 153.30(8) . 3_665 ?
O15 Mn4 O13 95.61(9) . . ?
O15 Mn4 O14 86.82(8) . . ?
O15 Mn4 N10 89.24(9) . 3_665 ?
O15 Mn4 N11 86.72(9) . 3_665 ?
O15 Mn4 N12 98.07(9) . 3_665 ?
N10 Mn4 O14 135.53(9) 3_665 . ?
N10 Mn4 N11 140.00(9) 3_665 3_665 ?
N10 Mn4 N12 71.01(9) 3_665 3_665 ?
N11 Mn4 N12 70.23(8) 3_665 3_665 ?
C70 O8 Mn3 142.65(19) . . ?
C70 O9 Mn4 128.46(18) . . ?
C74 O10 Mn3 147.3(2) . . ?
Mn3 O12 H12A 109.8 . . ?
Mn3 O12 H12B 109.7 . . ?
H12A O12 H12B 104.2 . . ?
C72 O13 Mn4 91.39(19) . . ?
C72 O14 Mn4 90.22(19) . . ?
Mn4 O15 H15 111.1 . . ?
C76 O15 Mn4 134.3(2) . . ?
C76 O15 H15 109.5 . . ?
C38 N7 Mn3 126.5(2) . . ?
C38 N7 C42 118.0(3) . . ?
C42 N7 Mn3 115.42(19) . . ?
C44 N8 Mn3 123.13(19) . . ?
C44 N8 C48 117.8(2) . . ?
C48 N8 Mn3 115.33(18) . . ?
C43 N9 Mn3 104.99(16) . . ?
C43 N9 C50 113.2(2) . . ?
C49 N9 Mn3 109.35(17) . . ?
C49 N9 C43 110.5(2) . . ?
C49 N9 C50 111.5(2) . . ?
C50 N9 Mn3 106.89(16) . . ?
C64 N10 Mn4 125.1(2) . 3_665 ?
C68 N10 Mn4 116.61(19) . 3_665 ?
C68 N10 C64 118.2(3) . . ?
C58 N11 Mn4 126.7(2) . 3_665 ?
C58 N11 C62 118.0(3) . . ?
C62 N11 Mn4 115.30(19) . 3_665 ?
C57 N12 Mn4 109.17(16) . 3_665 ?
C63 N12 Mn4 105.67(17) . 3_665 ?
C63 N12 C57 112.9(2) . . ?
C69 N12 Mn4 105.07(17) . 3_665 ?
C69 N12 C57 112.8(2) . . ?
C69 N12 C63 110.6(2) . . ?
N7 C38 H38 118.6 . . ?
N7 C38 C39 122.8(3) . . ?
C39 C38 H38 118.6 . . ?
C38 C39 H39 120.5 . . ?
C40 C39 C38 118.9(3) . . ?
C40 C39 H39 120.5 . . ?
C39 C40 H40 120.6 . . ?
C39 C40 C41 118.7(3) . . ?
C41 C40 H40 120.6 . . ?
C40 C41 H41 120.3 . . ?
C40 C41 C42 119.3(3) . . ?
C42 C41 H41 120.3 . . ?
N7 C42 C41 122.2(3) . . ?
N7 C42 C43 116.7(2) . . ?
C41 C42 C43 121.1(3) . . ?
N9 C43 C42 110.8(2) . . ?
N9 C43 H43A 109.5 . . ?
N9 C43 H43B 109.5 . . ?
C42 C43 H43A 109.5 . . ?
C42 C43 H43B 109.5 . . ?
H43A C43 H43B 108.1 . . ?
N8 C44 H44 118.4 . . ?
N8 C44 C45 123.2(3) . . ?
C45 C44 H44 118.4 . . ?
C44 C45 H45 120.7 . . ?
C46 C45 C44 118.5(3) . . ?
C46 C45 H45 120.7 . . ?
C45 C46 H46 120.6 . . ?
C45 C46 C47 118.8(3) . . ?
C47 C46 H46 120.6 . . ?
C46 C47 H47 120.5 . . ?
C48 C47 C46 119.0(3) . . ?
C48 C47 H47 120.5 . . ?
N8 C48 C47 122.6(3) . . ?
N8 C48 C49 115.1(2) . . ?
C47 C48 C49 122.3(3) . . ?
N9 C49 C48 110.2(2) . . ?
N9 C49 H49A 109.6 . . ?
N9 C49 H49B 109.6 . . ?
C48 C49 H49A 109.6 . . ?
C48 C49 H49B 109.6 . . ?
H49A C49 H49B 108.1 . . ?
N9 C50 H50A 108.3 . . ?
N9 C50 H50B 108.3 . . ?
N9 C50 C51 115.9(2) . . ?
H50A C50 H50B 107.4 . . ?
C51 C50 H50A 108.3 . . ?
C51 C50 H50B 108.3 . . ?
C52 C51 C50 121.1(2) . . ?
C52 C51 C54 118.4(3) . . ?
C54 C51 C50 120.5(3) . . ?
C51 C52 H52 119.7 . . ?
C53 C52 C51 120.6(3) . . ?
C53 C52 H52 119.7 . . ?
C52 C53 H53 119.4 . . ?
C52 C53 C56 121.2(3) . . ?
C56 C53 H53 119.4 . . ?
C51 C54 H54 119.6 . . ?
C55 C54 C51 120.9(3) . . ?
C55 C54 H54 119.6 . . ?
C54 C55 H55 119.6 . . ?
C54 C55 C56 120.8(3) . . ?
C56 C55 H55 119.6 . . ?
C53 C56 C57 119.7(3) . . ?
C55 C56 C53 118.0(3) . . ?
C55 C56 C57 122.3(3) . . ?
N12 C57 C56 114.8(2) . . ?
N12 C57 H57A 108.6 . . ?
N12 C57 H57B 108.6 . . ?
C56 C57 H57A 108.6 . . ?
C56 C57 H57B 108.6 . . ?
H57A C57 H57B 107.5 . . ?
N11 C58 H58 118.6 . . ?
N11 C58 C59 122.9(3) . . ?
C59 C58 H58 118.6 . . ?
C58 C59 H59 120.5 . . ?
C60 C59 C58 119.0(3) . . ?
C60 C59 H59 120.5 . . ?
C59 C60 H60 120.5 . . ?
C59 C60 C61 118.9(3) . . ?
C61 C60 H60 120.5 . . ?
C60 C61 H61 120.8 . . ?
C60 C61 C62 118.5(3) . . ?
C62 C61 H61 120.8 . . ?
N11 C62 C61 122.7(3) . . ?
N11 C62 C63 116.1(3) . . ?
C61 C62 C63 121.1(3) . . ?
N12 C63 C62 110.0(2) . . ?
N12 C63 H63A 109.7 . . ?
N12 C63 H63B 109.7 . . ?
C62 C63 H63A 109.7 . . ?
C62 C63 H63B 109.7 . . ?
H63A C63 H63B 108.2 . . ?
N10 C64 H64 118.6 . . ?
N10 C64 C65 122.9(3) . . ?
C65 C64 H64 118.6 . . ?
C64 C65 H65 120.6 . . ?
C66 C65 C64 118.8(3) . . ?
C66 C65 H65 120.6 . . ?
C65 C66 H66 120.6 . . ?
C65 C66 C67 118.9(3) . . ?
C67 C66 H66 120.6 . . ?
C66 C67 H67 120.5 . . ?
C66 C67 C68 118.9(3) . . ?
C68 C67 H67 120.5 . . ?
N10 C68 C67 122.3(3) . . ?
N10 C68 C69 115.3(3) . . ?
C67 C68 C69 122.3(3) . . ?
N12 C69 C68 110.5(2) . . ?
N12 C69 H69A 109.6 . . ?
N12 C69 H69B 109.6 . . ?
C68 C69 H69A 109.6 . . ?
C68 C69 H69B 109.6 . . ?
H69A C69 H69B 108.1 . . ?
O8 C70 C71 116.8(3) . . ?
O9 C70 O8 123.5(3) . . ?
O9 C70 C71 119.7(3) . . ?
C70 C71 H71A 109.5 . . ?
C70 C71 H71B 109.5 . . ?
C70 C71 H71C 109.5 . . ?
H71A C71 H71B 109.5 . . ?
H71A C71 H71C 109.5 . . ?
H71B C71 H71C 109.5 . . ?
O13 C72 C73 119.9(3) . . ?
O14 C72 O13 120.2(3) . . ?
O14 C72 C73 119.9(3) . . ?
C72 C73 H73A 109.5 . . ?
C72 C73 H73B 109.5 . . ?
C72 C73 H73C 109.5 . . ?
H73A C73 H73B 109.5 . . ?
H73A C73 H73C 109.5 . . ?
H73B C73 H73C 109.5 . . ?
O10 C74 O11 121.5(3) . . ?
O10 C74 C75 120.5(3) . . ?
O11 C74 C75 118.0(3) . . ?
C74 C75 H75A 109.5 . . ?
C74 C75 H75B 109.5 . . ?
C74 C75 H75C 109.5 . . ?
H75A C75 H75B 109.5 . . ?
H75A C75 H75C 109.5 . . ?
H75B C75 H75C 109.5 . . ?
O15 C76 H76A 109.5 . . ?
O15 C76 H76B 109.5 . . ?
O15 C76 H76C 109.5 . . ?
H76A C76 H76B 109.5 . . ?
H76A C76 H76C 109.5 . . ?
H76B C76 H76C 109.5 . . ?
F8 P1 F7 90.46(15) . . ?
F8 P1 F9 90.61(15) . . ?
F8 P1 F10 179.35(16) . . ?
F8 P1 F11 90.14(14) . . ?
F8 P1 F12 90.24(15) . . ?
F9 P1 F7 89.02(12) . . ?
F10 P1 F7 88.90(14) . . ?
F10 P1 F9 89.38(14) . . ?
F11 P1 F7 90.80(13) . . ?
F11 P1 F9 179.22(15) . . ?
F11 P1 F10 89.86(14) . . ?
F12 P1 F7 178.71(14) . . ?
F12 P1 F9 89.88(12) . . ?
F12 P1 F10 90.41(14) . . ?
F12 P1 F11 90.29(13) . . ?
F2 P2 F1 89.61(19) . . ?
F2 P2 F5 88.8(3) . . ?
F2 P2 F6 89.1(2) . . ?
F3 P2 F1 89.43(17) . . ?
F3 P2 F2 87.7(3) . . ?
F3 P2 F5 176.3(3) . . ?
F3 P2 F6 90.78(17) . . ?
F4 P2 F1 88.96(19) . . ?
F4 P2 F2 177.1(3) . . ?
F4 P2 F3 94.8(3) . . ?
F4 P2 F5 88.7(3) . . ?
F4 P2 F6 92.3(2) . . ?
F5 P2 F1 91.65(16) . . ?
F5 P2 F6 88.06(16) . . ?
F6 P2 F1 178.7(2) . . ?
F13 P4 F14A 89.2(2) . . ?
F13 P4 F15 90.3(2) . . ?
F13 P4 F16 93.3(3) . . ?
F14 P4 F13 90.7(2) . . ?
F14 P4 F15 91.0(3) . . ?
F14 P4 F16 175.3(3) . . ?
F14 P4 F17 92.6(3) . . ?
F14 P4 F18 90.8(2) . . ?
F15 P4 F16 86.5(3) . . ?
F15A P4 F13 91.6(4) . . ?
F15A P4 F14A 89.9(5) . . ?
F15A P4 F17A 170.6(7) . . ?
F15A P4 F18 89.0(4) . . ?
F16A P4 F13 82.9(4) . . ?
F16A P4 F14A 171.9(5) . . ?
F16A P4 F15A 92.1(5) . . ?
F16A P4 F17A 91.9(5) . . ?
F16A P4 F18 95.7(4) . . ?
F17 P4 F13 93.2(2) . . ?
F17 P4 F15 175.0(3) . . ?
F17 P4 F16 89.7(3) . . ?
F17 P4 F18 87.0(2) . . ?
F17A P4 F13 80.4(6) . . ?
F17A P4 F14A 85.0(4) . . ?
F18 P4 F13 178.47(15) . . ?
F18 P4 F14A 92.2(3) . . ?
F18 P4 F15 89.5(2) . . ?
F18 P4 F16 85.1(3) . . ?
F18 P4 F17A 99.1(6) . . ?
H16A O16 H16B 104.6 . . ?
H17A O17 H17B 104.6 . . ?
H18A O18 H18B 104.5 . . ?
H19A O19 H19B 104.6 . . ?
H20C O20 H20D 104.6 . . ?
H21A O21 H21B 104.5 . . ?

loop_
_geom_bond_atom_site_label_1
_geom_bond_atom_site_label_2
_geom_bond_distance
_geom_bond_site_symmetry_2
_geom_bond_publ_flag
Mn1 O1 2.098(2) . ?
Mn1 O3 2.182(2) . ?
Mn1 O4 2.195(2) . ?
Mn1 N1 2.270(2) . ?
Mn1 N2 2.289(2) . ?
Mn1 N3 2.348(2) . ?
Mn2 O2 2.160(2) . ?
Mn2 O5 2.238(3) . ?
Mn2 O6 2.505(4) . ?
Mn2 O7 2.233(2) . ?
Mn2 N4 2.309(3) 3_567 ?
Mn2 N5 2.331(3) 3_567 ?
Mn2 N6 2.400(3) 3_567 ?
O1 C33 1.262(3) . ?
O2 C33 1.256(4) . ?
O3 H3A 0.8492 . ?
O3 H3B 0.8493 . ?
O4 H4A 0.8577 . ?
O4 H4B 0.8588 . ?
O5 C35 1.268(5) . ?
O6 C35 1.272(5) . ?
O7 H7 0.858(9) . ?
O7 C37 1.441(4) . ?
N1 C1 1.340(4) . ?
N1 C5 1.346(4) . ?
N2 C7 1.348(4) . ?
N2 C11 1.344(4) . ?
N3 C6 1.477(3) . ?
N3 C12 1.476(3) . ?
N3 C13 1.481(4) . ?
N4 C21 1.350(4) . ?
N4 C25 1.341(4) . ?
N5 C27 1.344(4) . ?
N5 C31 1.354(4) . ?
N6 C20 1.495(3) . ?
N6 C26 1.471(3) . ?
N6 C32 1.471(4) . ?
C1 H1 0.9500 . ?
C1 C2 1.387(4) . ?
C2 H2 0.9500 . ?
C2 C3 1.387(5) . ?
C3 H3 0.9500 . ?
C3 C4 1.394(5) . ?
C4 H4 0.9500 . ?
C4 C5 1.383(4) . ?
C5 C6 1.517(4) . ?
C6 H6A 0.9900 . ?
C6 H6B 0.9900 . ?
C7 H7A 0.9500 . ?
C7 C8 1.385(4) . ?
C8 H8 0.9500 . ?
C8 C9 1.380(5) . ?
C9 H9 0.9500 . ?
C9 C10 1.390(4) . ?
C10 H10 0.9500 . ?
C10 C11 1.397(4) . ?
C11 C12 1.506(4) . ?
C12 H12C 0.9900 . ?
C12 H12D 0.9900 . ?
C13 H13A 0.9900 . ?
C13 H13B 0.9900 . ?
C13 C14 1.516(4) . ?
C14 C15 1.404(4) . ?
C14 C17 1.391(4) . ?
C15 H15A 0.9500 . ?
C15 C16 1.394(4) . ?
C16 H16 0.9500 . ?
C16 C19 1.398(4) . ?
C17 H17 0.9500 . ?
C17 C18 1.394(4) . ?
C18 H18 0.9500 . ?
C18 C19 1.404(4) . ?
C19 C20 1.509(4) . ?
C20 H20A 0.9900 . ?
C20 H20B 0.9900 . ?
C21 H21 0.9500 . ?
C21 C22 1.390(5) . ?
C22 H22 0.9500 . ?
C22 C23 1.374(6) . ?
C23 H23 0.9500 . ?
C23 C24 1.388(5) . ?
C24 H24 0.9500 . ?
C24 C25 1.395(4) . ?
C25 C26 1.509(4) . ?
C26 H26A 0.9900 . ?
C26 H26B 0.9900 . ?
C27 H27 0.9500 . ?
C27 C28 1.384(5) . ?
C28 H28 0.9500 . ?
C28 C29 1.380(6) . ?
C29 H29 0.9500 . ?
C29 C30 1.395(5) . ?
C30 H30 0.9500 . ?
C30 C31 1.389(5) . ?
C31 C32 1.514(4) . ?
C32 H32A 0.9900 . ?
C32 H32B 0.9900 . ?
C33 C34 1.499(4) . ?
C34 H34A 0.9800 . ?
C34 H34B 0.9800 . ?
C34 H34C 0.9800 . ?
C35 C36 1.509(6) . ?
C36 H36A 0.9800 . ?
C36 H36B 0.9800 . ?
C36 H36C 0.9800 . ?
C37 H37A 0.9800 . ?
C37 H37B 0.9800 . ?
C37 H37C 0.9800 . ?
Mn3 O8 2.114(2) . ?
Mn3 O10 2.121(2) . ?
Mn3 O12 2.197(2) . ?
Mn3 N7 2.283(2) . ?
Mn3 N8 2.328(2) . ?
Mn3 N9 2.360(2) . ?
Mn4 O9 2.163(2) . ?
Mn4 O13 2.307(2) . ?
Mn4 O14 2.333(2) . ?
Mn4 O15 2.209(2) . ?
Mn4 N10 2.320(2) 3_665 ?
Mn4 N11 2.369(3) 3_665 ?
Mn4 N12 2.387(3) 3_665 ?
O8 C70 1.264(3) . ?
O9 C70 1.261(3) . ?
O10 C74 1.242(4) . ?
O11 C74 1.276(4) . ?
O12 H12A 0.8576 . ?
O12 H12B 0.8552 . ?
O13 C72 1.265(4) . ?
O14 C72 1.264(4) . ?
O15 H15 0.8400 . ?
O15 C76 1.426(4) . ?
N7 C38 1.346(4) . ?
N7 C42 1.351(4) . ?
N8 C44 1.344(4) . ?
N8 C48 1.349(4) . ?
N9 C43 1.481(3) . ?
N9 C49 1.470(3) . ?
N9 C50 1.486(3) . ?
N10 C64 1.344(4) . ?
N10 C68 1.342(4) . ?
N11 C58 1.336(4) . ?
N11 C62 1.350(4) . ?
N12 C57 1.498(3) . ?
N12 C63 1.478(3) . ?
N12 C69 1.469(3) . ?
C38 H38 0.9500 . ?
C38 C39 1.386(4) . ?
C39 H39 0.9500 . ?
C39 C40 1.385(5) . ?
C40 H40 0.9500 . ?
C40 C41 1.386(5) . ?
C41 H41 0.9500 . ?
C41 C42 1.387(4) . ?
C42 C43 1.510(4) . ?
C43 H43A 0.9900 . ?
C43 H43B 0.9900 . ?
C44 H44 0.9500 . ?
C44 C45 1.392(4) . ?
C45 H45 0.9500 . ?
C45 C46 1.386(4) . ?
C46 H46 0.9500 . ?
C46 C47 1.395(4) . ?
C47 H47 0.9500 . ?
C47 C48 1.387(4) . ?
C48 C49 1.510(4) . ?
C49 H49A 0.9900 . ?
C49 H49B 0.9900 . ?
C50 H50A 0.9900 . ?
C50 H50B 0.9900 . ?
C50 C51 1.517(4) . ?
C51 C52 1.396(4) . ?
C51 C54 1.404(4) . ?
C52 H52 0.9500 . ?
C52 C53 1.388(4) . ?
C53 H53 0.9500 . ?
C53 C56 1.405(4) . ?
C54 H54 0.9500 . ?
C54 C55 1.390(4) . ?
C55 H55 0.9500 . ?
C55 C56 1.401(4) . ?
C56 C57 1.508(4) . ?
C57 H57A 0.9900 . ?
C57 H57B 0.9900 . ?
C58 H58 0.9500 . ?
C58 C59 1.390(5) . ?
C59 H59 0.9500 . ?
C59 C60 1.381(5) . ?
C60 H60 0.9500 . ?
C60 C61 1.392(4) . ?
C61 H61 0.9500 . ?
C61 C62 1.392(4) . ?
C62 C63 1.512(4) . ?
C63 H63A 0.9900 . ?
C63 H63B 0.9900 . ?
C64 H64 0.9500 . ?
C64 C65 1.388(4) . ?
C65 H65 0.9500 . ?
C65 C66 1.382(5) . ?
C66 H66 0.9500 . ?
C66 C67 1.392(4) . ?
C67 H67 0.9500 . ?
C67 C68 1.393(4) . ?
C68 C69 1.508(4) . ?
C69 H69A 0.9900 . ?
C69 H69B 0.9900 . ?
C70 C71 1.506(4) . ?
C71 H71A 0.9800 . ?
C71 H71B 0.9800 . ?
C71 H71C 0.9800 . ?
C72 C73 1.500(5) . ?
C73 H73A 0.9800 . ?
C73 H73B 0.9800 . ?
C73 H73C 0.9800 . ?
C74 C75 1.508(4) . ?
C75 H75A 0.9800 . ?
C75 H75B 0.9800 . ?
C75 H75C 0.9800 . ?
C76 H76A 0.9800 . ?
C76 H76B 0.9800 . ?
C76 H76C 0.9800 . ?
P1 F7 1.607(2) . ?
P1 F8 1.582(2) . ?
P1 F9 1.598(2) . ?
P1 F10 1.595(2) . ?
P1 F11 1.591(2) . ?
P1 F12 1.588(2) . ?
P2 F1 1.613(3) . ?
P2 F2 1.549(4) . ?
P2 F3 1.545(3) . ?
P2 F4 1.540(4) . ?
P2 F5 1.570(3) . ?
P2 F6 1.598(3) . ?
P4 F13 1.592(2) . ?
P4 F14 1.547(4) . ?
P4 F14A 1.654(6) . ?
P4 F15 1.619(4) . ?
P4 F15A 1.554(7) . ?
P4 F16 1.622(5) . ?
P4 F16A 1.545(6) . ?
P4 F17 1.568(5) . ?
P4 F17A 1.589(8) . ?
P4 F18 1.586(3) . ?
O16 H16A 0.8701 . ?
O16 H16B 0.8698 . ?
O17 H17A 0.8701 . ?
O17 H17B 0.8693 . ?
O18 H18A 0.8489 . ?
O18 H18B 0.8500 . ?
O19 H19A 0.8700 . ?
O19 H19B 0.8693 . ?
O20 H20C 0.8501 . ?
O20 H20D 0.8505 . ?
O21 H21A 0.8495 . ?
O21 H21B 0.8499 . ?

loop_
_geom_torsion_atom_site_label_1
_geom_torsion_atom_site_label_2
_geom_torsion_atom_site_label_3
_geom_torsion_atom_site_label_4
_geom_torsion
_geom_torsion_site_symmetry_1
_geom_torsion_site_symmetry_2
_geom_torsion_site_symmetry_3
_geom_torsion_site_symmetry_4
_geom_torsion_publ_flag
Mn1 O1 C33 O2 20.9(5) . . . . ?
Mn1 O1 C33 C34 -161.5(3) . . . . ?
Mn1 N1 C1 C2 176.2(2) . . . . ?
Mn1 N1 C5 C4 -177.6(2) . . . . ?
Mn1 N1 C5 C6 1.1(3) . . . . ?
Mn1 N2 C7 C8 -161.6(2) . . . . ?
Mn1 N2 C11 C10 160.6(2) . . . . ?
Mn1 N2 C11 C12 -22.6(3) . . . . ?
Mn1 N3 C6 C5 -47.5(2) . . . . ?
Mn1 N3 C12 C11 -35.7(3) . . . . ?
Mn1 N3 C13 C14 -176.98(19) . . . . ?
Mn2 O2 C33 O1 -130.2(3) . . . . ?
Mn2 O2 C33 C34 52.3(4) . . . . ?
Mn2 O5 C35 O6 -7.5(4) . . . . ?
Mn2 O5 C35 C36 171.6(3) . . . . ?
Mn2 O6 C35 O5 6.6(3) . . . . ?
Mn2 O6 C35 C36 -172.4(3) . . . . ?
Mn2 N4 C21 C22 179.8(2) 3_567 . . . ?
Mn2 N4 C25 C24 -179.6(2) 3_567 . . . ?
Mn2 N4 C25 C26 3.1(3) 3_567 . . . ?
Mn2 N5 C27 C28 178.2(2) 3_567 . . . ?
Mn2 N5 C31 C30 -178.5(2) 3_567 . . . ?
Mn2 N5 C31 C32 -0.7(3) 3_567 . . . ?
Mn2 N6 C20 C19 -167.17(19) 3_567 . . . ?
Mn2 N6 C26 C25 48.2(3) 3_567 . . . ?
Mn2 N6 C32 C31 -49.2(3) 3_567 . . . ?
N1 C1 C2 C3 0.8(5) . . . . ?
N1 C5 C6 N3 33.4(3) . . . . ?
N2 C7 C8 C9 1.8(5) . . . . ?
N2 C11 C12 N3 40.5(3) . . . . ?
N3 C13 C14 C15 -103.1(3) . . . . ?
N3 C13 C14 C17 80.2(3) . . . . ?
N4 C21 C22 C23 0.7(5) . . . . ?
N4 C25 C26 N6 -36.7(4) . . . . ?
N5 C27 C28 C29 -0.1(5) . . . . ?
N5 C31 C32 N6 35.3(4) . . . . ?
C1 N1 C5 C4 -0.8(4) . . . . ?
C1 N1 C5 C6 177.9(3) . . . . ?
C1 C2 C3 C4 -0.4(6) . . . . ?
C2 C3 C4 C5 -0.6(6) . . . . ?
C3 C4 C5 N1 1.2(5) . . . . ?
C3 C4 C5 C6 -177.5(3) . . . . ?
C4 C5 C6 N3 -147.9(3) . . . . ?
C5 N1 C1 C2 -0.2(5) . . . . ?
C6 N3 C12 C11 -150.1(2) . . . . ?
C6 N3 C13 C14 -62.3(3) . . . . ?
C7 N2 C11 C10 -3.3(4) . . . . ?
C7 N2 C11 C12 173.4(3) . . . . ?
C7 C8 C9 C10 -1.9(5) . . . . ?
C8 C9 C10 C11 -0.5(4) . . . . ?
C9 C10 C11 N2 3.1(4) . . . . ?
C9 C10 C11 C12 -173.5(3) . . . . ?
C10 C11 C12 N3 -142.7(3) . . . . ?
C11 N2 C7 C8 0.8(5) . . . . ?
C12 N3 C6 C5 69.7(3) . . . . ?
C12 N3 C13 C14 63.8(3) . . . . ?
C13 N3 C6 C5 -163.9(2) . . . . ?
C13 N3 C12 C11 82.6(3) . . . . ?
C13 C14 C15 C16 -175.2(3) . . . . ?
C13 C14 C17 C18 175.3(2) . . . . ?
C14 C15 C16 C19 0.5(4) . . . . ?
C14 C17 C18 C19 -0.8(4) . . . . ?
C15 C14 C17 C18 -1.5(4) . . . . ?
C15 C16 C19 C18 -2.7(4) . . . . ?
C15 C16 C19 C20 177.2(3) . . . . ?
C16 C19 C20 N6 -82.2(3) . . . . ?
C17 C14 C15 C16 1.7(4) . . . . ?
C17 C18 C19 C16 2.9(4) . . . . ?
C17 C18 C19 C20 -177.0(2) . . . . ?
C18 C19 C20 N6 97.7(3) . . . . ?
C20 N6 C26 C25 -71.0(3) . . . . ?
C20 N6 C32 C31 70.6(3) . . . . ?
C21 N4 C25 C24 1.0(4) . . . . ?
C21 N4 C25 C26 -176.4(3) . . . . ?
C21 C22 C23 C24 -0.7(5) . . . . ?
C22 C23 C24 C25 0.8(5) . . . . ?
C23 C24 C25 N4 -1.0(5) . . . . ?
C23 C24 C25 C26 176.2(3) . . . . ?
C24 C25 C26 N6 146.0(3) . . . . ?
C25 N4 C21 C22 -0.8(5) . . . . ?
C26 N6 C20 C19 -50.6(3) . . . . ?
C26 N6 C32 C31 -162.4(2) . . . . ?
C27 N5 C31 C30 0.2(5) . . . . ?
C27 N5 C31 C32 178.0(3) . . . . ?
C27 C28 C29 C30 0.9(5) . . . . ?
C28 C29 C30 C31 -1.1(5) . . . . ?
C29 C30 C31 N5 0.6(5) . . . . ?
C29 C30 C31 C32 -177.2(3) . . . . ?
C30 C31 C32 N6 -146.8(3) . . . . ?
C31 N5 C27 C28 -0.4(5) . . . . ?
C32 N6 C20 C19 75.3(3) . . . . ?
C32 N6 C26 C25 161.9(2) . . . . ?
Mn3 O8 C70 O9 9.0(5) . . . . ?
Mn3 O8 C70 C71 -172.8(2) . . . . ?
Mn3 O10 C74 O11 179.8(2) . . . . ?
Mn3 O10 C74 C75 -0.5(6) . . . . ?
Mn3 N7 C38 C39 174.8(2) . . . . ?
Mn3 N7 C42 C41 -176.9(2) . . . . ?
Mn3 N7 C42 C43 1.0(3) . . . . ?
Mn3 N8 C44 C45 -156.3(2) . . . . ?
Mn3 N8 C48 C47 156.1(2) . . . . ?
Mn3 N8 C48 C49 -25.8(3) . . . . ?
Mn3 N9 C43 C42 -46.8(2) . . . . ?
Mn3 N9 C49 C48 -41.5(3) . . . . ?
Mn3 N9 C50 C51 179.75(18) . . . . ?
Mn4 O9 C70 O8 -125.0(3) . . . . ?
Mn4 O9 C70 C71 56.8(4) . . . . ?
Mn4 O13 C72 O14 -13.4(3) . . . . ?
Mn4 O13 C72 C73 164.3(3) . . . . ?
Mn4 O14 C72 O13 13.2(3) . . . . ?
Mn4 O14 C72 C73 -164.5(3) . . . . ?
Mn4 N10 C64 C65 176.5(2) 3_665 . . . ?
Mn4 N10 C68 C67 -177.6(2) 3_665 . . . ?
Mn4 N10 C68 C69 3.7(3) 3_665 . . . ?
Mn4 N11 C58 C59 176.2(2) 3_665 . . . ?
Mn4 N11 C62 C61 -177.0(2) 3_665 . . . ?
Mn4 N11 C62 C63 0.1(3) 3_665 . . . ?
Mn4 N12 C57 C56 -167.37(19) 3_665 . . . ?
Mn4 N12 C63 C62 -51.2(2) 3_665 . . . ?
Mn4 N12 C69 C68 50.0(2) 3_665 . . . ?
N7 C38 C39 C40 1.9(5) . . . . ?
N7 C42 C43 N9 32.8(3) . . . . ?
N8 C44 C45 C46 1.1(5) . . . . ?
N8 C48 C49 N9 46.1(3) . . . . ?
N9 C50 C51 C52 78.2(3) . . . . ?
N9 C50 C51 C54 -103.1(3) . . . . ?
N10 C64 C65 C66 0.9(5) . . . . ?
N10 C68 C69 N12 -38.0(3) . . . . ?
N11 C58 C59 C60 0.9(5) . . . . ?
N11 C62 C63 N12 35.7(3) . . . . ?
C38 N7 C42 C41 -0.6(4) . . . . ?
C38 N7 C42 C43 177.3(3) . . . . ?
C38 C39 C40 C41 -1.2(5) . . . . ?
C39 C40 C41 C42 -0.3(5) . . . . ?
C40 C41 C42 N7 1.2(5) . . . . ?
C40 C41 C42 C43 -176.6(3) . . . . ?
C41 C42 C43 N9 -149.3(3) . . . . ?
C42 N7 C38 C39 -1.0(4) . . . . ?
C43 N9 C49 C48 -156.6(2) . . . . ?
C43 N9 C50 C51 -65.1(3) . . . . ?
C44 N8 C48 C47 -2.9(4) . . . . ?
C44 N8 C48 C49 175.2(2) . . . . ?
C44 C45 C46 C47 -1.2(4) . . . . ?
C45 C46 C47 C48 -0.7(4) . . . . ?
C46 C47 C48 N8 2.8(4) . . . . ?
C46 C47 C48 C49 -175.2(3) . . . . ?
C47 C48 C49 N9 -135.7(3) . . . . ?
C48 N8 C44 C45 1.0(4) . . . . ?
C49 N9 C43 C42 71.1(3) . . . . ?
C49 N9 C50 C51 60.3(3) . . . . ?
C50 N9 C43 C42 -163.0(2) . . . . ?
C50 N9 C49 C48 76.5(3) . . . . ?
C50 C51 C52 C53 176.9(3) . . . . ?
C50 C51 C54 C55 -176.6(3) . . . . ?
C51 C52 C53 C56 -0.6(4) . . . . ?
C51 C54 C55 C56 0.0(4) . . . . ?
C52 C51 C54 C55 2.1(4) . . . . ?
C52 C53 C56 C55 2.7(4) . . . . ?
C52 C53 C56 C57 -174.0(3) . . . . ?
C53 C56 C57 N12 95.4(3) . . . . ?
C54 C51 C52 C53 -1.8(4) . . . . ?
C54 C55 C56 C53 -2.4(4) . . . . ?
C54 C55 C56 C57 174.3(3) . . . . ?
C55 C56 C57 N12 -81.2(3) . . . . ?
C57 N12 C63 C62 68.1(3) . . . . ?
C57 N12 C69 C68 -68.8(3) . . . . ?
C58 N11 C62 C61 0.8(4) . . . . ?
C58 N11 C62 C63 177.9(2) . . . . ?
C58 C59 C60 C61 0.2(5) . . . . ?
C59 C60 C61 C62 -0.8(5) . . . . ?
C60 C61 C62 N11 0.3(4) . . . . ?
C60 C61 C62 C63 -176.7(3) . . . . ?
C61 C62 C63 N12 -147.2(3) . . . . ?
C62 N11 C58 C59 -1.4(4) . . . . ?
C63 N12 C57 C56 75.4(3) . . . . ?
C63 N12 C69 C68 163.6(2) . . . . ?
C64 N10 C68 C67 -0.3(4) . . . . ?
C64 N10 C68 C69 -179.0(3) . . . . ?
C64 C65 C66 C67 -0.3(5) . . . . ?
C65 C66 C67 C68 -0.5(5) . . . . ?
C66 C67 C68 N10 0.8(5) . . . . ?
C66 C67 C68 C69 179.4(3) . . . . ?
C67 C68 C69 N12 143.3(3) . . . . ?
C68 N10 C64 C65 -0.6(5) . . . . ?
C69 N12 C57 C56 -50.9(3) . . . . ?
C69 N12 C63 C62 -164.4(2) . . . . ?
